data_7235240
loop_
_publ_author_name
'Yang, En-Che'
'Huang, Shi-Yi'
'Wernsdorfer, Wolfgang'
'Hong, Ling-Xuan'
'Damjanovic, Marko'
'Niekamp, Lukas'
'Lee, Gene-Hsiang'

_publ_section_title
;
 A new member of a class of rod-like Mn12 single molecule magnets using
 2-(pyridine-2-ly)propan-2-ol
;
_journal_issue 65
_journal_name_full 'RSC Advances'
_journal_page_first 37740
_journal_paper_doi 10.1039/C9RA06280G
_journal_volume 9
_journal_year 2019
_chemical_formula_sum 'C115 H112 Mn12 N4 O39'
_chemical_formula_weight 2833.36
_space_group_crystal_system triclinic
_space_group_IT_number 2
_space_group_name_Hall '-P 1'
_space_group_name_H-M_alt 'P -1'
_atom_sites_solution_hydrogens geom
_audit_creation_method SHELXL-2018/3
_audit_update_record
;
2019-10-19 deposited with the CCDC.	2019-11-12 downloaded from the CCDC.
;
_cell_angle_alpha 96.7381(6)
_cell_angle_beta 103.1034(5)
_cell_angle_gamma 107.7821(6)
_cell_formula_units_Z 2
_cell_length_a 15.8858(4)
_cell_length_b 17.4589(4)
_cell_length_c 27.1441(7)
_cell_measurement_reflns_used 39592
_cell_measurement_temperature 200(2)
_cell_measurement_theta_max 27.48
_cell_measurement_theta_min 2.18
_cell_volume 6839.3(3)
_computing_cell_refinement 'Bruker SAINT'
_computing_data_collection 'Bruker APEX3'
_computing_data_reduction 'Bruker SAINT'
_computing_molecular_graphics 'Bruker SHELXTL'
_computing_publication_material 'Bruker SHELXTL'
_computing_structure_refinement 'SHELXL-2018/3 (Sheldrick, 2018)'
_computing_structure_solution 'SHELXT (Sheldrick, 2015)'
_diffrn_ambient_temperature 200(2)
_diffrn_measured_fraction_theta_full 0.999
_diffrn_measured_fraction_theta_max 0.997
_diffrn_measurement_device_type 'Bruker D8 VENTURE'
_diffrn_measurement_method '\f and \w scans'
_diffrn_radiation_type MoK\a
_diffrn_radiation_wavelength 0.71073
_diffrn_reflns_av_R_equivalents 0.0303
_diffrn_reflns_av_unetI/netI 0.0446
_diffrn_reflns_Laue_measured_fraction_full 0.999
_diffrn_reflns_Laue_measured_fraction_max 0.997
_diffrn_reflns_limit_h_max 20
_diffrn_reflns_limit_h_min -20
_diffrn_reflns_limit_k_max 22
_diffrn_reflns_limit_k_min -22
_diffrn_reflns_limit_l_max 35
_diffrn_reflns_limit_l_min -35
_diffrn_reflns_number 61548
_diffrn_reflns_point_group_measured_fraction_full 0.999
_diffrn_reflns_point_group_measured_fraction_max 0.997
_diffrn_reflns_theta_full 25.242
_diffrn_reflns_theta_max 27.494
_diffrn_reflns_theta_min 2.198
_exptl_absorpt_coefficient_mu 1.140
_exptl_absorpt_correction_T_max 0.7456
_exptl_absorpt_correction_T_min 0.6489
_exptl_absorpt_correction_type multi-scan
_exptl_absorpt_process_details 'Bruker SADABS'
_exptl_crystal_colour brown
_exptl_crystal_density_diffrn 1.376
_exptl_crystal_description block
_exptl_crystal_F_000 2884
_exptl_crystal_size_max 0.328
_exptl_crystal_size_mid 0.167
_exptl_crystal_size_min 0.103
_refine_diff_density_max 1.523
_refine_diff_density_min -0.716
_refine_diff_density_rms 0.079
_refine_ls_extinction_method none
_refine_ls_goodness_of_fit_ref 1.028
_refine_ls_hydrogen_treatment constr
_refine_ls_matrix_type full
_refine_ls_number_parameters 1632
_refine_ls_number_reflns 31323
_refine_ls_number_restraints 87
_refine_ls_restrained_S_all 1.035
_refine_ls_R_factor_all 0.0675
_refine_ls_R_factor_gt 0.0474
_refine_ls_shift/su_max 0.002
_refine_ls_shift/su_mean 0.000
_refine_ls_structure_factor_coef Fsqd
_refine_ls_weighting_details 'w=1/[\s^2^(Fo^2^)+(0.0707P)^2^+7.4564P] where P=(Fo^2^+2Fc^2^)/3'
_refine_ls_weighting_scheme calc
_refine_ls_wR_factor_gt 0.1312
_refine_ls_wR_factor_ref 0.1458
_reflns_Friedel_coverage 0.000
_reflns_number_gt 23627
_reflns_number_total 31323
_reflns_threshold_expression 'I > 2\s(I)'
_cod_data_source_file c9ra06280g2.cif
_cod_data_source_block ic19479_sq
_cod_database_code 7235240
_shelx_shelxl_version_number 2018/3
_shelx_space_group_comment
; 
The symmetry employed for this shelxl refinement is uniquely defined 
by the following loop, which should always be used as a source of 
symmetry information in preference to the above space-group names. 
They are only intended as comments. 
;
_shelx_estimated_absorpt_t_min 0.706
_shelx_estimated_absorpt_t_max 0.892

loop_
_space_group_symop_operation_xyz
'x, y, z'
'-x, -y, -z'

loop_
_atom_site_label
_atom_site_type_symbol
_atom_site_fract_x
_atom_site_fract_y
_atom_site_fract_z
_atom_site_U_iso_or_equiv
_atom_site_adp_type
_atom_site_occupancy
_atom_site_site_symmetry_order
_atom_site_calc_flag
_atom_site_refinement_flags_posn
_atom_site_refinement_flags_adp
_atom_site_refinement_flags_occupancy
_atom_site_disorder_assembly
_atom_site_disorder_group
Mn1 Mn 0.29521(3) 0.71231(3) 0.79079(2) 0.02597(10) Uani 1 1 d . . . . .
Mn2 Mn 0.13954(3) 0.64298(3) 0.69504(2) 0.03304(11) Uani 1 1 d . . . . .
Mn3 Mn 0.24155(3) 0.53821(3) 0.72135(2) 0.02935(11) Uani 1 1 d . . . . .
Mn4 Mn 0.40972(3) 0.60649(3) 0.82242(2) 0.02724(10) Uani 1 1 d . . . . .
Mn5 Mn 0.47134(3) 0.69284(3) 0.73053(2) 0.03497(12) Uani 1 1 d . . . . .
Mn6 Mn 0.33250(4) 0.80614(3) 0.69701(2) 0.03536(12) Uani 1 1 d . . . . .
Mn7 Mn 0.47537(4) 0.78668(4) 0.63434(2) 0.05044(16) Uani 1 1 d D . . . .
Mn8 Mn 0.29492(4) 0.63690(4) 0.62868(2) 0.03895(13) Uani 1 1 d . . . . .
Mn9 Mn 0.11157(3) 0.58743(3) 0.81812(2) 0.02680(10) Uani 1 1 d . . . . .
Mn10 Mn 0.32167(3) 0.64484(3) 0.90866(2) 0.02551(10) Uani 1 1 d . . . . .
Mn11 Mn 0.16781(3) 0.51745(3) 0.93004(2) 0.02557(10) Uani 1 1 d . . . . .
Mn12 Mn 0.25550(3) 0.45241(3) 0.84911(2) 0.02943(11) Uani 1 1 d . . . . .
O1 O 0.38055(14) 0.64447(14) 0.76079(8) 0.0306(5) Uani 1 1 d . . . . .
O2 O 0.19364(14) 0.60787(13) 0.75906(8) 0.0278(4) Uani 1 1 d . . . . .
O3 O 0.38340(16) 0.72355(15) 0.68265(9) 0.0353(5) Uani 1 1 d . . . . .
O4 O 0.20905(13) 0.55744(12) 0.87470(8) 0.0253(4) Uani 1 1 d . . . . .
O5 O 0.25262(15) 0.74867(14) 0.73074(8) 0.0325(5) Uani 1 1 d . . . . .
O6 O 0.21381(15) 0.59103(15) 0.66642(8) 0.0346(5) Uani 1 1 d . . . . .
O7 O 0.34702(14) 0.67102(13) 0.84740(8) 0.0271(4) Uani 1 1 d . . . . .
O8 O 0.28134(14) 0.49371(13) 0.78030(8) 0.0302(5) Uani 1 1 d . . . . .
O9 O 0.40348(18) 0.86429(16) 0.65703(10) 0.0445(6) Uani 1 1 d . . . . .
O10 O 0.3658(2) 0.68105(18) 0.58506(10) 0.0505(7) Uani 1 1 d . . . . .
O11 O 0.31274(14) 0.60682(13) 0.96981(8) 0.0286(4) Uani 1 1 d . . . . .
O12 O 0.21919(14) 0.43474(13) 0.91902(8) 0.0297(5) Uani 1 1 d . . . . .
O13 O 0.31280(18) 0.35791(16) 0.83932(11) 0.0477(6) Uani 1 1 d . . . . .
O15 O 0.38180(16) 0.82174(13) 0.82795(9) 0.0342(5) Uani 1 1 d . . . . .
O14 O 0.1932(3) 0.2454(3) 0.8016(2) 0.0669(12) Uani 0.641(3) 1 d . . P A 1
O14' O 0.3275(6) 0.3562(5) 0.7667(4) 0.0669(12) Uani 0.359(3) 1 d . . P A 2
O16 O 0.43457(18) 0.87593(17) 0.76574(10) 0.0481(6) Uani 1 1 d . . . . .
O17 O 0.47795(15) 0.53940(15) 0.79859(9) 0.0368(5) Uani 1 1 d . . . . .
O18 O 0.54304(16) 0.61766(15) 0.74796(9) 0.0370(5) Uani 1 1 d . . . . .
O19 O 0.54543(15) 0.69626(15) 0.85695(9) 0.0383(5) Uani 1 1 d . . . . .
O20 O 0.56130(17) 0.77553(15) 0.79800(9) 0.0403(5) Uani 1 1 d . . . . .
O21 O 0.29696(17) 0.46994(15) 0.68570(10) 0.0411(6) Uani 1 1 d . . . . .
O22 O 0.38091(18) 0.56277(18) 0.65037(10) 0.0490(7) Uani 1 1 d . . . . .
O23 O 0.08847(19) 0.67499(19) 0.62922(11) 0.0529(7) Uani 1 1 d . . . . .
O24 O 0.22227(18) 0.73059(17) 0.61232(10) 0.0461(6) Uani 1 1 d . . . . .
O25 O 0.19663(14) 0.72643(13) 0.83406(8) 0.0292(4) Uani 1 1 d . . . . .
O26 O 0.26747(15) 0.74673(14) 0.91808(8) 0.0324(5) Uani 1 1 d . . . . .
O27 O 0.10378(17) 0.44534(16) 0.69552(11) 0.0472(6) Uani 1 1 d . . . . .
O28 O 0.03133(17) 0.53229(19) 0.67078(10) 0.0499(7) Uani 1 1 d . . . . .
O29 O 0.06527(16) 0.69953(15) 0.72155(10) 0.0394(5) Uani 1 1 d . . . . .
O30 O 0.00317(15) 0.61612(15) 0.77022(9) 0.0367(5) Uani 1 1 d . . . . .
O31 O 0.06142(15) 0.63339(14) 0.88039(8) 0.0331(5) Uani 1 1 d . . . . .
O32 O 0.12578(15) 0.60397(13) 0.95517(8) 0.0307(5) Uani 1 1 d . . . . .
O33 O 0.01566(16) 0.46399(14) 0.80420(9) 0.0368(5) Uani 1 1 d . . . . .
O34 O 0.03142(15) 0.44662(14) 0.88598(9) 0.0347(5) Uani 1 1 d . . . . .
O35 O 0.39559(14) 0.55500(13) 0.88105(8) 0.0291(5) Uani 1 1 d . . . . .
O36 O 0.54926(17) 0.74260(18) 0.69118(11) 0.0493(7) Uani 1 1 d . . . . .
O37 O 0.5790(3) 0.8490(3) 0.58971(17) 0.0423(11) Uani 0.616(3) 1 d D U P B 1
O37' O 0.5841(9) 0.8861(9) 0.6149(6) 0.0423(11) Uani 0.166(3) 1 d D . P B 2
O37" O 0.5515(9) 0.8000(9) 0.5761(4) 0.0423(11) Uani 0.218(3) 1 d D . P B 3
O38 O 0.12334(17) 0.36494(16) 0.79638(11) 0.0489(6) Uani 1 1 d . . . . .
H38 H 0.132318 0.323642 0.782510 0.073 Uiso 1 1 calc R U . . .
N1 N 0.2759(2) 0.89469(19) 0.68985(12) 0.0433(7) Uani 1 1 d . . . . .
N2 N 0.2150(2) 0.5605(2) 0.56132(12) 0.0486(8) Uani 1 1 d . . . . .
N3 N 0.43800(17) 0.72915(16) 0.95866(10) 0.0295(5) Uani 1 1 d . . . . .
N4 N 0.15199(17) 0.46644(16) 0.99289(10) 0.0293(5) Uani 1 1 d . . . . .
C1 C 0.2049(3) 0.8998(3) 0.70716(18) 0.0552(11) Uani 1 1 d . . . . .
H1 H 0.176677 0.858317 0.723845 0.066 Uiso 1 1 calc R U . . .
C2 C 0.1715(4) 0.9634(3) 0.7016(2) 0.0797(17) Uani 1 1 d . . . . .
H2 H 0.120948 0.965720 0.714110 0.096 Uiso 1 1 calc R U . . .
C3 C 0.2125(5) 1.0226(4) 0.6778(3) 0.100(2) Uani 1 1 d . . . . .
H3 H 0.190339 1.066730 0.673101 0.120 Uiso 1 1 calc R U . . .
C4 C 0.2872(4) 1.0182(3) 0.6602(2) 0.0867(19) Uani 1 1 d . . . . .
H4 H 0.316913 1.059879 0.644100 0.104 Uiso 1 1 calc R U . . .
C5 C 0.3175(3) 0.9533(3) 0.66633(17) 0.0537(10) Uani 1 1 d . . . . .
C6 C 0.3980(3) 0.9415(3) 0.64836(16) 0.0509(10) Uani 1 1 d . . . . .
C7 C 0.4861(4) 1.0105(3) 0.6804(2) 0.0743(14) Uani 1 1 d . . . . .
H7A H 0.494106 1.009230 0.717093 0.111 Uiso 1 1 calc R U . . .
H7B H 0.481747 1.063553 0.674226 0.111 Uiso 1 1 calc R U . . .
H7C H 0.538960 1.002973 0.670264 0.111 Uiso 1 1 calc R U . . .
C8 C 0.3818(4) 0.9407(4) 0.59063(19) 0.0803(16) Uani 1 1 d . . . . .
H8A H 0.434270 0.933659 0.579782 0.121 Uiso 1 1 calc R U . . .
H8B H 0.375313 0.992723 0.583688 0.121 Uiso 1 1 calc R U . . .
H8C H 0.325589 0.895177 0.571370 0.121 Uiso 1 1 calc R U . . .
C9 C 0.1337(3) 0.5005(3) 0.55507(16) 0.0567(11) Uani 1 1 d . . . . .
H9 H 0.112662 0.489532 0.584462 0.068 Uiso 1 1 calc R U . . .
C10 C 0.0808(4) 0.4551(3) 0.50698(18) 0.0729(14) Uani 1 1 d . . . . .
H10 H 0.025013 0.411531 0.503063 0.087 Uiso 1 1 calc R U . . .
C11 C 0.1108(4) 0.4742(4) 0.46449(19) 0.0863(18) Uani 1 1 d . . . . .
H11 H 0.073872 0.445448 0.430772 0.104 Uiso 1 1 calc R U . . .
C12 C 0.1931(4) 0.5341(4) 0.47086(18) 0.0778(16) Uani 1 1 d . . . . .
H12 H 0.214197 0.546503 0.441688 0.093 Uiso 1 1 calc R U . . .
C13 C 0.2461(3) 0.5771(3) 0.52016(15) 0.0598(12) Uani 1 1 d . . . . .
C14 C 0.3401(4) 0.6420(3) 0.53230(16) 0.0635(12) Uani 1 1 d . . . . .
C15 C 0.4097(4) 0.5999(4) 0.5248(2) 0.096(2) Uani 1 1 d . . . . .
H15A H 0.471486 0.641154 0.534075 0.145 Uiso 1 1 calc R U . . .
H15B H 0.393008 0.572190 0.488673 0.145 Uiso 1 1 calc R U . . .
H15C H 0.408861 0.559391 0.547053 0.145 Uiso 1 1 calc R U . . .
C16 C 0.3408(5) 0.7091(4) 0.5001(2) 0.104(2) Uani 1 1 d . . . . .
H16A H 0.292973 0.731830 0.504332 0.156 Uiso 1 1 calc R U . . .
H16B H 0.328717 0.685226 0.463625 0.156 Uiso 1 1 calc R U . . .
H16C H 0.401049 0.752876 0.511971 0.156 Uiso 1 1 calc R U . . .
C17 C 0.4967(2) 0.7925(2) 0.94640(14) 0.0374(7) Uani 1 1 d . . . . .
H17 H 0.486865 0.798199 0.911379 0.045 Uiso 1 1 calc R U . . .
C18 C 0.5707(2) 0.8493(2) 0.98331(15) 0.0460(9) Uani 1 1 d . . . . .
H18 H 0.611049 0.894158 0.974000 0.055 Uiso 1 1 calc R U . . .
C19 C 0.5855(3) 0.8402(3) 1.03425(16) 0.0517(10) Uani 1 1 d . . . . .
H19 H 0.637387 0.877828 1.060153 0.062 Uiso 1 1 calc R U . . .
C20 C 0.5237(2) 0.7755(2) 1.04700(14) 0.0433(8) Uani 1 1 d . . . . .
H20 H 0.532419 0.768531 1.081761 0.052 Uiso 1 1 calc R U . . .
C21 C 0.4494(2) 0.7214(2) 1.00841(12) 0.0319(7) Uani 1 1 d . . . . .
C22 C 0.3730(2) 0.65345(19) 1.01834(12) 0.0300(6) Uani 1 1 d . . . . .
C23 C 0.3205(2) 0.6920(2) 1.04831(14) 0.0410(8) Uani 1 1 d . . . . .
H23A H 0.291425 0.723816 1.027237 0.061 Uiso 1 1 calc R U . . .
H23B H 0.363242 0.728273 1.080370 0.061 Uiso 1 1 calc R U . . .
H23C H 0.272979 0.648546 1.056537 0.061 Uiso 1 1 calc R U . . .
C24 C 0.4111(3) 0.5967(2) 1.04784(14) 0.0444(9) Uani 1 1 d . . . . .
H24A H 0.360222 0.552758 1.053090 0.067 Uiso 1 1 calc R U . . .
H24B H 0.453069 0.628124 1.081422 0.067 Uiso 1 1 calc R U . . .
H24C H 0.444458 0.572627 1.027981 0.067 Uiso 1 1 calc R U . . .
C25 C 0.1212(2) 0.4947(2) 1.03103(13) 0.0339(7) Uani 1 1 d . . . . .
H25 H 0.096773 0.537743 1.027321 0.041 Uiso 1 1 calc R U . . .
C26 C 0.1241(2) 0.4632(2) 1.07497(14) 0.0404(8) Uani 1 1 d . . . . .
H26 H 0.102103 0.484131 1.101479 0.048 Uiso 1 1 calc R U . . .
C27 C 0.1594(3) 0.4007(2) 1.08015(15) 0.0451(9) Uani 1 1 d . . . . .
H27 H 0.163760 0.378964 1.110747 0.054 Uiso 1 1 calc R U . . .
C28 C 0.1882(3) 0.3701(2) 1.04040(14) 0.0425(8) Uani 1 1 d . . . . .
H28 H 0.210916 0.325881 1.043050 0.051 Uiso 1 1 calc R U . . .
C29 C 0.1842(2) 0.4038(2) 0.99664(13) 0.0321(7) Uani 1 1 d . . . . .
C30 C 0.2124(2) 0.37412(19) 0.95016(13) 0.0311(7) Uani 1 1 d . . . . .
C31 C 0.3066(3) 0.3643(2) 0.96637(15) 0.0434(9) Uani 1 1 d . . . . .
H31A H 0.325381 0.350012 0.935533 0.065 Uiso 1 1 calc R U . . .
H31B H 0.302932 0.320494 0.986204 0.065 Uiso 1 1 calc R U . . .
H31C H 0.351983 0.415934 0.987755 0.065 Uiso 1 1 calc R U . . .
C32 C 0.1387(3) 0.2939(2) 0.91919(15) 0.0473(9) Uani 1 1 d . . . . .
H32A H 0.080223 0.302999 0.907145 0.071 Uiso 1 1 calc R U . . .
H32B H 0.131414 0.252832 0.941067 0.071 Uiso 1 1 calc R U . . .
H32C H 0.157064 0.274154 0.889393 0.071 Uiso 1 1 calc R U . . .
C33 C 0.3396(7) 0.2353(7) 0.8146(5) 0.0347(19) Uani 0.641(3) 1 d . . P A 1
C34 C 0.3117(5) 0.1533(5) 0.8176(3) 0.0522(16) Uani 0.641(3) 1 d . . P A 1
H34 H 0.251321 0.127222 0.820112 0.063 Uiso 0.641(3) 1 calc R U P A 1
C35 C 0.3699(7) 0.1082(5) 0.8170(4) 0.065(3) Uani 0.641(3) 1 d . . P A 1
H35 H 0.349704 0.052314 0.820006 0.078 Uiso 0.641(3) 1 calc R U P A 1
C36 C 0.4566(7) 0.1440(6) 0.8120(3) 0.072(2) Uani 0.641(3) 1 d . . P A 1
H36 H 0.495499 0.112457 0.810024 0.086 Uiso 0.641(3) 1 calc R U P A 1
C37 C 0.4872(6) 0.2274(6) 0.8098(3) 0.073(2) Uani 0.641(3) 1 d . . P A 1
H37A H 0.547187 0.252821 0.806516 0.087 Uiso 0.641(3) 1 calc R U P A 1
C38 C 0.4301(5) 0.2726(4) 0.8125(3) 0.0526(14) Uani 0.641(3) 1 d . . P A 1
H38A H 0.452439 0.329782 0.812937 0.063 Uiso 0.641(3) 1 calc R U P A 1
C39 C 0.2790(4) 0.2841(3) 0.8178(2) 0.0394(11) Uani 0.641(3) 1 d . . P A 1
C33' C 0.3583(16) 0.2516(15) 0.8064(10) 0.0347(19) Uani 0.359(3) 1 d . . P A 2
C34' C 0.3110(11) 0.1903(9) 0.8277(7) 0.0522(16) Uani 0.359(3) 1 d . . P A 2
H34' H 0.265490 0.197317 0.843401 0.063 Uiso 0.359(3) 1 calc R U P A 2
C35' C 0.3305(14) 0.1189(11) 0.8259(7) 0.065(3) Uani 0.359(3) 1 d . . P A 2
H35' H 0.302285 0.077455 0.842684 0.078 Uiso 0.359(3) 1 calc R U P A 2
C36' C 0.3921(16) 0.1083(15) 0.7993(7) 0.072(2) Uani 0.359(3) 1 d . . P A 2
H36' H 0.396425 0.055259 0.792244 0.086 Uiso 0.359(3) 1 calc R U P A 2
C37' C 0.4469(11) 0.1706(11) 0.7828(7) 0.073(2) Uani 0.359(3) 1 d . . P A 2
H37' H 0.499473 0.167331 0.772833 0.087 Uiso 0.359(3) 1 calc R U P A 2
C38' C 0.4195(9) 0.2415(8) 0.7814(5) 0.0526(14) Uani 0.359(3) 1 d . . P A 2
H38' H 0.444490 0.281378 0.762800 0.063 Uiso 0.359(3) 1 calc R U P A 2
C39' C 0.3278(7) 0.3251(6) 0.8056(4) 0.0394(11) Uani 0.359(3) 1 d . . P A 2
C41 C 0.5013(3) 0.9494(2) 0.85107(15) 0.0406(8) Uani 1 1 d . . . . .
C42 C 0.4882(3) 0.9698(3) 0.89834(18) 0.0590(11) Uani 1 1 d . . . . .
H42 H 0.434978 0.938540 0.906857 0.071 Uiso 1 1 calc R U . . .
C43 C 0.5556(4) 1.0382(3) 0.9341(2) 0.0790(16) Uani 1 1 d . . . . .
H43 H 0.548100 1.054338 0.967085 0.095 Uiso 1 1 calc R U . . .
C44 C 0.6333(4) 1.0817(3) 0.9204(2) 0.0809(17) Uani 1 1 d . . . . .
H44 H 0.678201 1.128379 0.944123 0.097 Uiso 1 1 calc R U . . .
C45 C 0.6466(4) 1.0589(3) 0.8736(2) 0.0797(16) Uani 1 1 d . . . . .
H45 H 0.701428 1.087813 0.865610 0.096 Uiso 1 1 calc R U . . .
C46 C 0.5809(3) 0.9948(3) 0.83876(19) 0.0614(12) Uani 1 1 d . . . . .
H46 H 0.588571 0.980177 0.805640 0.074 Uiso 1 1 calc R U . . .
C47 C 0.4338(2) 0.8774(2) 0.81153(13) 0.0338(7) Uani 1 1 d . . . . .
C48 C 0.6111(2) 0.5247(2) 0.78016(14) 0.0389(8) Uani 1 1 d . . . . .
C49 C 0.6095(3) 0.4658(3) 0.8096(2) 0.0670(13) Uani 1 1 d . . . . .
H49 H 0.562771 0.449899 0.826657 0.080 Uiso 1 1 calc R U . . .
C50 C 0.6772(4) 0.4296(4) 0.8141(3) 0.092(2) Uani 1 1 d . . . . .
H50 H 0.676404 0.388635 0.834314 0.111 Uiso 1 1 calc R U . . .
C51 C 0.7441(4) 0.4524(4) 0.7899(2) 0.0814(17) Uani 1 1 d . . . . .
H51 H 0.788064 0.425449 0.791914 0.098 Uiso 1 1 calc R U . . .
C52 C 0.7486(3) 0.5137(3) 0.7627(2) 0.0697(14) Uani 1 1 d . . . . .
H52 H 0.797834 0.531897 0.747672 0.084 Uiso 1 1 calc R U . . .
C53 C 0.6803(3) 0.5496(3) 0.75706(18) 0.0571(11) Uani 1 1 d . . . . .
H53 H 0.681929 0.591114 0.737241 0.068 Uiso 1 1 calc R U . . .
C54 C 0.5389(2) 0.5639(2) 0.77510(13) 0.0334(7) Uani 1 1 d . . . . .
C55 C 0.6766(2) 0.8159(2) 0.87780(14) 0.0342(7) Uani 1 1 d . . . . .
C56 C 0.7115(2) 0.7977(2) 0.92464(16) 0.0452(9) Uani 1 1 d . . . . .
H56 H 0.679594 0.747760 0.933238 0.054 Uiso 1 1 calc R U . . .
C57 C 0.7920(3) 0.8511(3) 0.95914(17) 0.0526(10) Uani 1 1 d . . . . .
H57 H 0.815431 0.837675 0.991136 0.063 Uiso 1 1 calc R U . . .
C58 C 0.8381(3) 0.9236(2) 0.94720(18) 0.0548(11) Uani 1 1 d . . . . .
H58 H 0.892644 0.961119 0.971256 0.066 Uiso 1 1 calc R U . . .
C59 C 0.8052(3) 0.9418(3) 0.9004(2) 0.0681(13) Uani 1 1 d . . . . .
H59 H 0.837576 0.991697 0.891898 0.082 Uiso 1 1 calc R U . . .
C60 C 0.7251(3) 0.8880(2) 0.86543(17) 0.0530(10) Uani 1 1 d . . . . .
H60 H 0.703316 0.900659 0.832880 0.064 Uiso 1 1 calc R U . . .
C61 C 0.5871(2) 0.7579(2) 0.84126(14) 0.0353(7) Uani 1 1 d . . . . .
C62 C 0.4163(7) 0.4384(5) 0.6621(4) 0.0385(17) Uani 0.641(3) 1 d . U P A 1
C63 C 0.4063(7) 0.3712(6) 0.6864(3) 0.0537(17) Uani 0.641(3) 1 d . . P A 1
H63 H 0.359670 0.356176 0.703566 0.064 Uiso 0.641(3) 1 calc R U P A 1
C64 C 0.4644(8) 0.3266(7) 0.6852(4) 0.078(3) Uani 0.641(3) 1 d . . P A 1
H64 H 0.458593 0.281568 0.702294 0.094 Uiso 0.641(3) 1 calc R U P A 1
C65 C 0.5296(9) 0.3468(8) 0.6598(5) 0.084(3) Uani 0.641(3) 1 d . . P A 1
H65 H 0.567315 0.314125 0.658283 0.101 Uiso 0.641(3) 1 calc R U P A 1
C66 C 0.5429(9) 0.4131(7) 0.6363(5) 0.072(2) Uani 0.641(3) 1 d . . P A 1
H66 H 0.588768 0.426214 0.618412 0.087 Uiso 0.641(3) 1 calc R U P A 1
C67 C 0.4882(12) 0.4601(8) 0.6391(6) 0.054(2) Uani 0.641(3) 1 d . . P A 1
H67 H 0.499496 0.508477 0.625071 0.064 Uiso 0.641(3) 1 calc R U P A 1
C62' C 0.4269(14) 0.4549(11) 0.6549(7) 0.0385(17) Uani 0.359(3) 1 d . . P A 2
C63' C 0.4081(14) 0.3814(12) 0.6670(7) 0.0537(17) Uani 0.359(3) 1 d . . P A 2
H63' H 0.360222 0.363782 0.683057 0.064 Uiso 0.359(3) 1 calc R U P A 2
C64' C 0.4568(17) 0.3271(14) 0.6568(7) 0.078(3) Uani 0.359(3) 1 d . . P A 2
H64' H 0.442229 0.274261 0.665362 0.094 Uiso 0.359(3) 1 calc R U P A 2
C65' C 0.5282(19) 0.3571(19) 0.6333(10) 0.084(3) Uani 0.359(3) 1 d . . P A 2
H65' H 0.563487 0.324484 0.625609 0.101 Uiso 0.359(3) 1 calc R U P A 2
C66' C 0.5462(18) 0.4366(15) 0.6214(11) 0.072(2) Uani 0.359(3) 1 d . . P A 2
H66' H 0.596218 0.459470 0.607760 0.087 Uiso 0.359(3) 1 calc R U P A 2
C67' C 0.488(2) 0.4811(18) 0.6302(13) 0.054(2) Uani 0.359(3) 1 d . . P A 2
H67' H 0.493911 0.530656 0.617927 0.064 Uiso 0.359(3) 1 calc R U P A 2
C68 C 0.3621(2) 0.4962(2) 0.66508(13) 0.0400(8) Uani 1 1 d . . . . .
C69 C 0.0851(9) 0.7497(13) 0.5652(7) 0.053(3) Uani 0.641(3) 1 d D . P A 1
C70 C 0.007(2) 0.766(4) 0.5719(17) 0.099(9) Uani 0.641(3) 1 d D . P A 1
H70A H -0.016798 0.748499 0.599132 0.119 Uiso 0.641(3) 1 calc R U P A 1
C71 C -0.0362(9) 0.8083(8) 0.5400(5) 0.119(2) Uani 0.641(3) 1 d D U P A 1
H71A H -0.080340 0.830639 0.547591 0.143 Uiso 0.641(3) 1 calc R U P A 1
C72 C -0.0056(10) 0.8132(9) 0.4941(6) 0.137(2) Uani 0.641(3) 1 d D U P A 1
H72A H -0.043228 0.825789 0.465955 0.165 Uiso 0.641(3) 1 calc R U P A 1
C73 C 0.0748(9) 0.8013(8) 0.4870(5) 0.121(2) Uani 0.641(3) 1 d D U P A 1
H73A H 0.096535 0.813729 0.458075 0.145 Uiso 0.641(3) 1 calc R U P A 1
C74 C 0.1204(7) 0.7700(8) 0.5255(5) 0.087(4) Uani 0.641(3) 1 d D . P A 1
H74A H 0.176725 0.762795 0.523937 0.104 Uiso 0.641(3) 1 calc R U P A 1
C69' C 0.104(2) 0.766(3) 0.5666(14) 0.053(3) Uani 0.359(3) 1 d D . P A 2
C70' C 0.011(4) 0.757(7) 0.561(3) 0.099(9) Uani 0.359(3) 1 d D . P A 2
H70B H -0.019394 0.731053 0.584068 0.119 Uiso 0.359(3) 1 calc R U P A 2
C71' C -0.0367(16) 0.7848(14) 0.5215(9) 0.119(2) Uani 0.359(3) 1 d D . P A 2
H71B H -0.101796 0.764330 0.507956 0.143 Uiso 0.359(3) 1 calc DR U P A 2
C72' C 0.0239(16) 0.8483(16) 0.5037(10) 0.137(2) Uani 0.359(3) 1 d D . P A 2
H72B H 0.007130 0.893712 0.494911 0.165 Uiso 0.359(3) 1 calc R U P A 2
C73' C 0.1092(15) 0.8420(14) 0.4995(9) 0.121(2) Uani 0.359(3) 1 d D . P A 2
H73B H 0.137595 0.864604 0.474695 0.145 Uiso 0.359(3) 1 calc R U P A 2
C74' C 0.1486(15) 0.8010(16) 0.5336(11) 0.087(4) Uani 0.359(3) 1 d D . P A 2
H74B H 0.207119 0.797318 0.533750 0.104 Uiso 0.359(3) 1 calc R U P A 2
C75 C 0.1383(3) 0.7177(3) 0.60527(14) 0.0452(9) Uani 1 1 d . . . . .
C76 C 0.2140(2) 0.85005(19) 0.88817(13) 0.0311(7) Uani 1 1 d . . . . .
C77 C 0.1707(3) 0.8772(2) 0.84733(16) 0.0477(9) Uani 1 1 d . . . . .
H77 H 0.153174 0.845978 0.813264 0.057 Uiso 1 1 calc R U . . .
C78 C 0.1525(3) 0.9497(3) 0.8556(2) 0.0709(14) Uani 1 1 d . . . . .
H78 H 0.122300 0.967816 0.827297 0.085 Uiso 1 1 calc R U . . .
C79 C 0.1786(3) 0.9954(3) 0.9051(2) 0.0689(14) Uani 1 1 d . . . . .
H79 H 0.166292 1.045131 0.910787 0.083 Uiso 1 1 calc R U . . .
C80 C 0.2225(3) 0.9692(2) 0.94632(19) 0.0573(11) Uani 1 1 d . . . . .
H80 H 0.240298 1.000874 0.980286 0.069 Uiso 1 1 calc R U . . .
C81 C 0.2407(2) 0.8964(2) 0.93804(15) 0.0419(8) Uani 1 1 d . . . . .
H81 H 0.271097 0.878393 0.966293 0.050 Uiso 1 1 calc R U . . .
C82 C 0.2278(2) 0.76891(18) 0.88000(12) 0.0269(6) Uani 1 1 d . . . . .
C83 C -0.0600(9) 0.4030(6) 0.6605(5) 0.0402(19) Uani 0.641(3) 1 d . . P A 1
C84 C -0.0726(8) 0.3214(8) 0.6416(4) 0.064(3) Uani 0.641(3) 1 d . . P A 1
H84 H -0.021935 0.305633 0.637599 0.077 Uiso 0.641(3) 1 calc R U P A 1
C85 C -0.1616(7) 0.2626(6) 0.6286(4) 0.071(2) Uani 0.641(3) 1 d . U P A 1
H85 H -0.171711 0.206469 0.616275 0.086 Uiso 0.641(3) 1 calc R U P A 1
C86 C -0.2316(9) 0.2866(8) 0.6338(5) 0.070(4) Uani 0.641(3) 1 d . . P A 1
H86 H -0.291648 0.246692 0.623600 0.084 Uiso 0.641(3) 1 calc R U P A 1
C87 C -0.2212(8) 0.3663(7) 0.6531(5) 0.069(3) Uani 0.641(3) 1 d . . P A 1
H87 H -0.272220 0.380513 0.658075 0.083 Uiso 0.641(3) 1 calc R U P A 1
C88 C -0.1355(9) 0.4245(6) 0.6650(5) 0.055(2) Uani 0.641(3) 1 d . . P A 1
H88 H -0.127552 0.480441 0.676565 0.065 Uiso 0.641(3) 1 calc R U P A 1
C83' C -0.0558(19) 0.3775(13) 0.6625(10) 0.0402(19) Uani 0.359(3) 1 d . . P A 2
C84' C -0.0556(16) 0.3037(16) 0.6583(8) 0.064(3) Uani 0.359(3) 1 d . . P A 2
H84' H 0.001003 0.294231 0.668599 0.077 Uiso 0.359(3) 1 calc R U P A 2
C85' C -0.1387(11) 0.2361(11) 0.6384(6) 0.071(2) Uani 0.359(3) 1 d . . P A 2
H85' H -0.137587 0.182212 0.629652 0.086 Uiso 0.359(3) 1 calc R U P A 2
C86' C -0.2206(19) 0.2494(14) 0.6320(10) 0.070(4) Uani 0.359(3) 1 d . . P A 2
H86' H -0.276870 0.204234 0.621532 0.084 Uiso 0.359(3) 1 calc R U P A 2
C87' C -0.2213(19) 0.3288(17) 0.6408(13) 0.069(3) Uani 0.359(3) 1 d . . P A 2
H87' H -0.277353 0.339579 0.636252 0.083 Uiso 0.359(3) 1 calc R U P A 2
C88' C -0.1385(17) 0.3910(11) 0.6561(10) 0.055(2) Uani 0.359(3) 1 d . . P A 2
H88' H -0.137566 0.445982 0.662693 0.065 Uiso 0.359(3) 1 calc R U P A 2
C89 C 0.0327(3) 0.4623(3) 0.67717(14) 0.0463(9) Uani 1 1 d . . . . .
C90 C -0.0398(2) 0.7334(2) 0.76059(14) 0.0384(8) Uani 1 1 d . . . . .
C91 C -0.0357(3) 0.7992(3) 0.73570(18) 0.0528(10) Uani 1 1 d . . . . .
H91 H -0.002459 0.807287 0.710600 0.063 Uiso 1 1 calc R U . . .
C92 C -0.0803(3) 0.8528(3) 0.7477(2) 0.0666(13) Uani 1 1 d . . . . .
H92 H -0.078108 0.897521 0.730566 0.080 Uiso 1 1 calc R U . . .
C93 C -0.1276(3) 0.8412(3) 0.7843(2) 0.0701(14) Uani 1 1 d . . . . .
H93 H -0.156942 0.878756 0.792966 0.084 Uiso 1 1 calc R U . . .
C94 C -0.1329(3) 0.7752(3) 0.8086(2) 0.0686(13) Uani 1 1 d . . . . .
H94 H -0.166480 0.766894 0.833546 0.082 Uiso 1 1 calc R U . . .
C95 C -0.0891(3) 0.7213(3) 0.79632(16) 0.0515(10) Uani 1 1 d . . . . .
H95 H -0.093002 0.675623 0.812688 0.062 Uiso 1 1 calc R U . . .
C96 C 0.0127(2) 0.6779(2) 0.75035(13) 0.0337(7) Uani 1 1 d . . . . .
C97 C 0.0691(2) 0.71446(19) 0.95845(13) 0.0301(6) Uani 1 1 d . . . . .
C98 C 0.0317(2) 0.7649(2) 0.93202(15) 0.0385(8) Uani 1 1 d . . . . .
H98 H 0.018069 0.756247 0.895450 0.046 Uiso 1 1 calc R U . . .
C99 C 0.0139(3) 0.8284(2) 0.95902(17) 0.0471(9) Uani 1 1 d . . . . .
H99 H -0.012019 0.862847 0.940953 0.057 Uiso 1 1 calc R U . . .
C100 C 0.0343(3) 0.8409(2) 1.01212(18) 0.0500(10) Uani 1 1 d . . . . .
H100 H 0.021373 0.883806 1.030477 0.060 Uiso 1 1 calc R U . . .
C101 C 0.0729(3) 0.7921(2) 1.03881(17) 0.0500(9) Uani 1 1 d . . . . .
H101 H 0.087167 0.801510 1.075417 0.060 Uiso 1 1 calc R U . . .
C102 C 0.0911(2) 0.7289(2) 1.01193(14) 0.0406(8) Uani 1 1 d . . . . .
H102 H 0.118735 0.695610 1.030247 0.049 Uiso 1 1 calc R U . . .
C103 C 0.0861(2) 0.64567(19) 0.92818(13) 0.0297(6) Uani 1 1 d . . . . .
C104 C -0.0932(2) 0.3502(2) 0.82219(13) 0.0342(7) Uani 1 1 d . . . . .
C105 C -0.1318(3) 0.3095(3) 0.77109(16) 0.0577(11) Uani 1 1 d . . . . .
H105 H -0.103629 0.328121 0.745311 0.069 Uiso 1 1 calc R U . . .
C106 C -0.2115(4) 0.2416(3) 0.75781(19) 0.0859(19) Uani 1 1 d . . . . .
H106 H -0.236170 0.212339 0.723039 0.103 Uiso 1 1 calc R U . . .
C107 C -0.2556(3) 0.2160(3) 0.79412(19) 0.0698(14) Uani 1 1 d . . . . .
H107 H -0.312013 0.171099 0.784276 0.084 Uiso 1 1 calc R U . . .
C108 C -0.2174(3) 0.2558(3) 0.84459(18) 0.0555(10) Uani 1 1 d . . . . .
H108 H -0.246511 0.237779 0.870156 0.067 Uiso 1 1 calc R U . . .
C109 C -0.1363(3) 0.3222(2) 0.85839(15) 0.0442(8) Uani 1 1 d . . . . .
H109 H -0.109793 0.348931 0.893615 0.053 Uiso 1 1 calc R U . . .
C110 C -0.0077(2) 0.42621(19) 0.83834(13) 0.0302(6) Uani 1 1 d . . . . .
C111 C 0.4707(2) 0.5408(2) 0.91356(14) 0.0416(8) Uani 1 1 d . . . . .
H11A H 0.491821 0.504083 0.893251 0.062 Uiso 1 1 calc R U . . .
H11B H 0.451010 0.515502 0.941281 0.062 Uiso 1 1 calc R U . . .
H11C H 0.521154 0.593185 0.928573 0.062 Uiso 1 1 calc R U . . .
C112 C 0.6430(3) 0.7529(4) 0.7030(3) 0.092(2) Uani 1 1 d . . . . .
H11D H 0.669848 0.768206 0.740487 0.138 Uiso 1 1 calc R U . . .
H11E H 0.674319 0.796339 0.686830 0.138 Uiso 1 1 calc R U . . .
H11F H 0.650510 0.701369 0.689809 0.138 Uiso 1 1 calc R U . . .
O39 O -0.2526(6) 0.6340(5) 0.5548(3) 0.186(3) Uani 1 1 d D U . . .
C113 C -0.2151(6) 0.6102(5) 0.6425(3) 0.132(3) Uani 1 1 d D U . . .
H11G H -0.152354 0.620137 0.639711 0.197 Uiso 1 1 calc R U . . .
H11H H -0.247729 0.550985 0.636598 0.197 Uiso 1 1 calc R U . . .
H11I H -0.212726 0.636206 0.677003 0.197 Uiso 1 1 calc R U . . .
C114 C -0.2644(10) 0.6457(9) 0.6030(4) 0.244(7) Uani 1 1 d D U . . .
H11J H -0.331053 0.622307 0.599821 0.293 Uiso 1 1 calc R U . . .
H11K H -0.244842 0.705545 0.616236 0.293 Uiso 1 1 calc R U . . .
C115 C -0.3123(8) 0.6539(7) 0.5145(4) 0.185(4) Uani 1 1 d D U . . .
H11L H -0.310151 0.711159 0.523738 0.222 Uiso 1 1 calc R U . . .
H11M H -0.376593 0.616385 0.507072 0.222 Uiso 1 1 calc R U . . .
C116 C -0.2753(8) 0.6432(6) 0.4692(4) 0.172(4) Uani 1 1 d D U . . .
H11N H -0.313211 0.590303 0.446170 0.258 Uiso 1 1 calc R U . . .
H11O H -0.211778 0.644419 0.481326 0.258 Uiso 1 1 calc DR U . . .
H11P H -0.276541 0.687696 0.450533 0.258 Uiso 1 1 calc R U . . .

loop_
_atom_site_aniso_label
_atom_site_aniso_U_11
_atom_site_aniso_U_22
_atom_site_aniso_U_33
_atom_site_aniso_U_23
_atom_site_aniso_U_13
_atom_site_aniso_U_12
Mn1 0.0269(2) 0.0279(2) 0.0254(2) 0.00851(18) 0.00652(18) 0.01197(19)
Mn2 0.0314(2) 0.0439(3) 0.0290(2) 0.0088(2) 0.0066(2) 0.0210(2)
Mn3 0.0315(2) 0.0332(3) 0.0262(2) 0.00513(19) 0.00648(19) 0.0164(2)
Mn4 0.0237(2) 0.0325(2) 0.0294(2) 0.01103(19) 0.00743(18) 0.01343(19)
Mn5 0.0300(2) 0.0471(3) 0.0366(3) 0.0194(2) 0.0136(2) 0.0183(2)
Mn6 0.0396(3) 0.0424(3) 0.0351(3) 0.0195(2) 0.0152(2) 0.0217(2)
Mn7 0.0564(4) 0.0672(4) 0.0491(3) 0.0315(3) 0.0294(3) 0.0331(3)
Mn8 0.0427(3) 0.0557(3) 0.0261(3) 0.0114(2) 0.0121(2) 0.0246(3)
Mn9 0.0244(2) 0.0283(2) 0.0276(2) 0.00712(19) 0.00396(18) 0.01085(18)
Mn10 0.0228(2) 0.0269(2) 0.0249(2) 0.00712(18) 0.00327(17) 0.00759(18)
Mn11 0.0248(2) 0.0266(2) 0.0276(2) 0.00739(18) 0.00710(18) 0.01153(18)
Mn12 0.0315(2) 0.0285(2) 0.0319(2) 0.00774(19) 0.0099(2) 0.0139(2)
O1 0.0283(11) 0.0374(12) 0.0309(11) 0.0118(10) 0.0090(9) 0.0156(10)
O2 0.0265(10) 0.0298(11) 0.0277(11) 0.0045(9) 0.0067(9) 0.0115(9)
O3 0.0372(12) 0.0480(14) 0.0307(12) 0.0165(10) 0.0124(10) 0.0232(11)
O4 0.0217(10) 0.0256(10) 0.0286(11) 0.0059(8) 0.0051(8) 0.0091(8)
O5 0.0349(12) 0.0385(12) 0.0323(12) 0.0144(10) 0.0119(10) 0.0193(10)
O6 0.0351(12) 0.0467(14) 0.0254(11) 0.0080(10) 0.0063(9) 0.0199(11)
O7 0.0263(10) 0.0303(11) 0.0277(11) 0.0095(9) 0.0071(9) 0.0127(9)
O8 0.0308(11) 0.0342(12) 0.0301(11) 0.0102(9) 0.0084(9) 0.0159(9)
O9 0.0495(15) 0.0513(15) 0.0467(15) 0.0268(12) 0.0230(12) 0.0239(13)
O10 0.0613(17) 0.0720(19) 0.0343(14) 0.0204(13) 0.0248(13) 0.0334(15)
O11 0.0258(10) 0.0316(11) 0.0246(10) 0.0070(9) 0.0024(8) 0.0076(9)
O12 0.0334(11) 0.0292(11) 0.0333(12) 0.0116(9) 0.0132(9) 0.0155(9)
O13 0.0461(14) 0.0375(14) 0.0606(17) 0.0005(12) 0.0077(13) 0.0243(12)
O15 0.0394(12) 0.0291(12) 0.0330(12) 0.0091(9) 0.0114(10) 0.0083(10)
O14 0.059(3) 0.048(2) 0.097(4) 0.006(2) 0.020(2) 0.028(2)
O14' 0.059(3) 0.048(2) 0.097(4) 0.006(2) 0.020(2) 0.028(2)
O16 0.0459(15) 0.0545(16) 0.0398(14) 0.0193(12) 0.0127(12) 0.0074(12)
O17 0.0330(12) 0.0413(13) 0.0459(14) 0.0148(11) 0.0151(11) 0.0214(10)
O18 0.0341(12) 0.0454(14) 0.0416(13) 0.0151(11) 0.0156(10) 0.0220(11)
O19 0.0262(11) 0.0412(13) 0.0455(14) 0.0150(11) 0.0076(10) 0.0081(10)
O20 0.0411(13) 0.0387(13) 0.0416(14) 0.0108(11) 0.0100(11) 0.0142(11)
O21 0.0455(14) 0.0405(14) 0.0423(14) 0.0037(11) 0.0153(12) 0.0211(12)
O22 0.0505(15) 0.0680(19) 0.0462(15) 0.0222(14) 0.0223(13) 0.0345(14)
O23 0.0448(15) 0.076(2) 0.0495(16) 0.0216(15) 0.0139(13) 0.0328(15)
O24 0.0456(15) 0.0591(17) 0.0389(14) 0.0152(12) 0.0082(11) 0.0261(13)
O25 0.0297(11) 0.0292(11) 0.0299(11) 0.0058(9) 0.0077(9) 0.0125(9)
O26 0.0336(11) 0.0356(12) 0.0305(11) 0.0081(9) 0.0073(9) 0.0158(10)
O27 0.0339(13) 0.0425(14) 0.0563(16) -0.0028(12) 0.0045(12) 0.0109(11)
O28 0.0370(14) 0.0695(19) 0.0422(15) 0.0053(13) 0.0033(11) 0.0246(13)
O29 0.0355(12) 0.0469(14) 0.0449(14) 0.0161(11) 0.0131(11) 0.0229(11)
O30 0.0298(11) 0.0428(14) 0.0375(13) 0.0117(11) 0.0028(10) 0.0159(10)
O31 0.0303(11) 0.0396(13) 0.0322(12) 0.0082(10) 0.0075(9) 0.0166(10)
O32 0.0336(11) 0.0300(11) 0.0326(12) 0.0058(9) 0.0085(9) 0.0172(10)
O33 0.0340(12) 0.0328(12) 0.0382(13) 0.0093(10) 0.0061(10) 0.0063(10)
O34 0.0269(11) 0.0389(13) 0.0328(12) 0.0045(10) 0.0035(9) 0.0081(10)
O35 0.0237(10) 0.0346(12) 0.0315(11) 0.0115(9) 0.0044(9) 0.0139(9)
O36 0.0361(13) 0.0714(19) 0.0541(16) 0.0330(14) 0.0220(12) 0.0232(13)
O37 0.055(2) 0.060(3) 0.028(2) 0.025(2) 0.0306(19) 0.023(2)
O37' 0.055(2) 0.060(3) 0.028(2) 0.025(2) 0.0306(19) 0.023(2)
O37" 0.055(2) 0.060(3) 0.028(2) 0.025(2) 0.0306(19) 0.023(2)
O38 0.0371(13) 0.0417(15) 0.0627(18) -0.0021(13) 0.0071(12) 0.0159(12)
N1 0.0502(18) 0.0451(18) 0.0469(18) 0.0216(15) 0.0182(15) 0.0257(15)
N2 0.060(2) 0.065(2) 0.0294(15) 0.0060(15) 0.0107(15) 0.0352(18)
N3 0.0244(12) 0.0313(14) 0.0285(13) 0.0059(11) 0.0036(10) 0.0067(11)
N4 0.0251(12) 0.0294(13) 0.0334(14) 0.0080(11) 0.0080(11) 0.0088(11)
C1 0.058(2) 0.052(2) 0.073(3) 0.028(2) 0.028(2) 0.031(2)
C2 0.086(4) 0.076(3) 0.119(5) 0.048(3) 0.056(4) 0.056(3)
C3 0.120(5) 0.090(4) 0.150(6) 0.076(4) 0.068(5) 0.077(4)
C4 0.115(5) 0.071(3) 0.125(5) 0.067(4) 0.068(4) 0.061(3)
C5 0.065(3) 0.054(2) 0.060(3) 0.033(2) 0.025(2) 0.031(2)
C6 0.062(2) 0.053(2) 0.051(2) 0.032(2) 0.022(2) 0.026(2)
C7 0.077(3) 0.058(3) 0.094(4) 0.027(3) 0.039(3) 0.015(3)
C8 0.104(4) 0.104(4) 0.066(3) 0.056(3) 0.038(3) 0.057(4)
C9 0.058(3) 0.069(3) 0.040(2) -0.003(2) 0.0078(19) 0.025(2)
C10 0.070(3) 0.088(4) 0.048(3) -0.012(2) 0.004(2) 0.029(3)
C11 0.090(4) 0.119(5) 0.038(3) -0.018(3) -0.004(3) 0.048(4)
C12 0.093(4) 0.112(5) 0.033(2) 0.006(3) 0.016(2) 0.046(4)
C13 0.076(3) 0.089(3) 0.032(2) 0.015(2) 0.018(2) 0.049(3)
C14 0.082(3) 0.092(4) 0.031(2) 0.018(2) 0.027(2) 0.040(3)
C15 0.091(4) 0.134(6) 0.076(4) -0.009(4) 0.046(3) 0.051(4)
C16 0.135(6) 0.125(5) 0.048(3) 0.041(3) 0.024(3) 0.031(5)
C17 0.0334(17) 0.0382(18) 0.0362(18) 0.0096(15) 0.0089(14) 0.0058(14)
C18 0.0335(18) 0.043(2) 0.047(2) 0.0033(17) 0.0080(16) -0.0033(15)
C19 0.0332(19) 0.057(2) 0.044(2) 0.0021(18) 0.0005(16) -0.0038(17)
C20 0.0344(18) 0.051(2) 0.0320(18) 0.0059(16) 0.0008(15) 0.0046(16)
C21 0.0290(15) 0.0361(17) 0.0295(16) 0.0065(13) 0.0047(13) 0.0124(13)
C22 0.0275(15) 0.0331(16) 0.0269(15) 0.0075(13) 0.0045(12) 0.0084(13)
C23 0.0362(18) 0.0402(19) 0.0406(19) 0.0008(15) 0.0135(15) 0.0055(15)
C24 0.048(2) 0.047(2) 0.0344(18) 0.0137(16) -0.0003(16) 0.0176(17)
C25 0.0302(16) 0.0337(17) 0.0396(18) 0.0090(14) 0.0142(14) 0.0095(14)
C26 0.0406(19) 0.0412(19) 0.0413(19) 0.0090(16) 0.0196(16) 0.0105(16)
C27 0.051(2) 0.050(2) 0.044(2) 0.0223(18) 0.0233(18) 0.0184(18)
C28 0.053(2) 0.042(2) 0.046(2) 0.0224(17) 0.0217(18) 0.0239(17)
C29 0.0290(15) 0.0320(16) 0.0369(17) 0.0109(14) 0.0110(13) 0.0099(13)
C30 0.0349(16) 0.0285(16) 0.0358(17) 0.0132(13) 0.0127(14) 0.0144(13)
C31 0.049(2) 0.054(2) 0.045(2) 0.0206(18) 0.0189(17) 0.0331(19)
C32 0.057(2) 0.0334(19) 0.048(2) 0.0066(16) 0.0185(19) 0.0086(17)
C33 0.032(5) 0.027(6) 0.045(5) 0.006(3) 0.010(3) 0.009(4)
C34 0.051(3) 0.036(5) 0.071(5) 0.012(4) 0.006(3) 0.025(4)
C35 0.097(9) 0.038(4) 0.064(5) 0.005(4) 0.012(5) 0.036(5)
C36 0.092(6) 0.082(6) 0.058(5) 0.000(4) 0.009(5) 0.068(6)
C37 0.067(5) 0.093(6) 0.073(5) 0.009(4) 0.023(4) 0.049(5)
C38 0.060(3) 0.054(4) 0.052(4) 0.011(3) 0.017(3) 0.030(3)
C39 0.041(3) 0.033(3) 0.045(3) 0.009(2) 0.009(2) 0.016(2)
C33' 0.032(5) 0.027(6) 0.045(5) 0.006(3) 0.010(3) 0.009(4)
C34' 0.051(3) 0.036(5) 0.071(5) 0.012(4) 0.006(3) 0.025(4)
C35' 0.097(9) 0.038(4) 0.064(5) 0.005(4) 0.012(5) 0.036(5)
C36' 0.092(6) 0.082(6) 0.058(5) 0.000(4) 0.009(5) 0.068(6)
C37' 0.067(5) 0.093(6) 0.073(5) 0.009(4) 0.023(4) 0.049(5)
C38' 0.060(3) 0.054(4) 0.052(4) 0.011(3) 0.017(3) 0.030(3)
C39' 0.041(3) 0.033(3) 0.045(3) 0.009(2) 0.009(2) 0.016(2)
C41 0.046(2) 0.0265(17) 0.048(2) 0.0129(15) 0.0040(16) 0.0143(15)
C42 0.063(3) 0.050(2) 0.057(3) 0.000(2) 0.004(2) 0.022(2)
C43 0.103(4) 0.064(3) 0.058(3) -0.012(2) -0.004(3) 0.039(3)
C44 0.085(4) 0.026(2) 0.098(4) 0.006(2) -0.011(3) 0.000(2)
C45 0.081(4) 0.050(3) 0.081(4) 0.023(3) 0.004(3) -0.005(3)
C46 0.058(3) 0.043(2) 0.068(3) 0.021(2) 0.008(2) 0.000(2)
C47 0.0322(16) 0.0325(17) 0.0415(19) 0.0140(14) 0.0104(14) 0.0153(14)
C48 0.0305(16) 0.046(2) 0.045(2) 0.0088(16) 0.0090(15) 0.0214(15)
C49 0.063(3) 0.075(3) 0.093(4) 0.042(3) 0.035(3) 0.046(3)
C50 0.100(4) 0.113(5) 0.121(5) 0.067(4) 0.049(4) 0.087(4)
C51 0.077(3) 0.114(5) 0.086(4) 0.025(3) 0.023(3) 0.077(4)
C52 0.052(3) 0.103(4) 0.077(3) 0.018(3) 0.029(2) 0.050(3)
C53 0.052(2) 0.068(3) 0.070(3) 0.022(2) 0.028(2) 0.036(2)
C54 0.0297(16) 0.0382(18) 0.0349(17) 0.0059(14) 0.0081(13) 0.0166(14)
C55 0.0280(15) 0.0328(17) 0.0456(19) 0.0058(14) 0.0144(14) 0.0136(13)
C56 0.0310(17) 0.042(2) 0.060(2) 0.0147(18) 0.0061(16) 0.0123(15)
C57 0.0364(19) 0.056(2) 0.059(3) 0.011(2) -0.0014(18) 0.0180(18)
C58 0.040(2) 0.039(2) 0.073(3) -0.008(2) 0.004(2) 0.0118(17)
C59 0.064(3) 0.037(2) 0.086(4) 0.006(2) 0.015(3) -0.001(2)
C60 0.055(2) 0.041(2) 0.055(2) 0.0120(19) 0.012(2) 0.0070(19)
C61 0.0296(16) 0.0366(18) 0.045(2) 0.0088(15) 0.0133(15) 0.0168(14)
C62 0.039(2) 0.038(3) 0.041(3) 0.008(2) 0.0130(19) 0.017(2)
C63 0.067(3) 0.053(4) 0.062(6) 0.031(4) 0.032(5) 0.034(3)
C64 0.095(5) 0.077(4) 0.091(8) 0.032(7) 0.036(7) 0.058(4)
C65 0.077(4) 0.085(6) 0.121(12) 0.021(8) 0.052(8) 0.053(4)
C66 0.071(4) 0.067(8) 0.113(10) 0.038(4) 0.053(5) 0.044(5)
C67 0.060(3) 0.055(8) 0.065(7) 0.022(4) 0.026(4) 0.037(5)
C62' 0.039(2) 0.038(3) 0.041(3) 0.008(2) 0.0130(19) 0.017(2)
C63' 0.067(3) 0.053(4) 0.062(6) 0.031(4) 0.032(5) 0.034(3)
C64' 0.095(5) 0.077(4) 0.091(8) 0.032(7) 0.036(7) 0.058(4)
C65' 0.077(4) 0.085(6) 0.121(12) 0.021(8) 0.052(8) 0.053(4)
C66' 0.071(4) 0.067(8) 0.113(10) 0.038(4) 0.053(5) 0.044(5)
C67' 0.060(3) 0.055(8) 0.065(7) 0.022(4) 0.026(4) 0.037(5)
C68 0.0410(19) 0.049(2) 0.0323(18) 0.0025(16) 0.0069(15) 0.0230(17)
C69 0.041(6) 0.053(10) 0.049(3) 0.010(5) -0.012(4) 0.008(7)
C70 0.073(4) 0.111(15) 0.122(19) 0.044(18) 0.000(6) 0.058(4)
C71 0.119(2) 0.119(2) 0.119(2) 0.0240(4) 0.0332(6) 0.0410(7)
C72 0.137(2) 0.137(2) 0.137(2) 0.0276(4) 0.0381(6) 0.0471(7)
C73 0.121(2) 0.121(2) 0.121(2) 0.0243(4) 0.0335(6) 0.0415(7)
C74 0.070(7) 0.108(11) 0.071(6) 0.046(8) -0.002(6) 0.019(7)
C69' 0.041(6) 0.053(10) 0.049(3) 0.010(5) -0.012(4) 0.008(7)
C70' 0.073(4) 0.111(15) 0.122(19) 0.044(18) 0.000(6) 0.058(4)
C71' 0.119(2) 0.119(2) 0.119(2) 0.0240(4) 0.0332(6) 0.0410(7)
C72' 0.137(2) 0.137(2) 0.137(2) 0.0276(4) 0.0381(6) 0.0471(7)
C73' 0.121(2) 0.121(2) 0.121(2) 0.0243(4) 0.0335(6) 0.0415(7)
C74' 0.070(7) 0.108(11) 0.071(6) 0.046(8) -0.002(6) 0.019(7)
C75 0.052(2) 0.055(2) 0.0312(18) 0.0022(16) 0.0036(17) 0.0307(19)
C76 0.0250(14) 0.0277(16) 0.0390(18) 0.0022(13) 0.0093(13) 0.0083(12)
C77 0.054(2) 0.0342(19) 0.052(2) 0.0044(16) 0.0015(18) 0.0219(17)
C78 0.074(3) 0.048(3) 0.089(4) 0.011(2) -0.002(3) 0.037(2)
C79 0.057(3) 0.039(2) 0.104(4) -0.006(2) 0.009(3) 0.024(2)
C80 0.044(2) 0.040(2) 0.074(3) -0.019(2) 0.015(2) 0.0079(18)
C81 0.0332(17) 0.0377(19) 0.047(2) -0.0035(16) 0.0091(16) 0.0068(15)
C82 0.0238(14) 0.0289(15) 0.0303(16) 0.0070(12) 0.0110(12) 0.0092(12)
C83 0.041(3) 0.044(7) 0.032(2) 0.009(4) 0.0032(19) 0.013(5)
C84 0.049(5) 0.072(7) 0.053(7) -0.003(5) 0.010(5) 0.004(4)
C85 0.069(3) 0.068(3) 0.068(3) 0.005(2) 0.016(2) 0.017(2)
C86 0.053(5) 0.086(10) 0.043(3) 0.009(8) 0.000(3) -0.002(8)
C87 0.041(3) 0.098(10) 0.070(7) 0.031(7) 0.014(4) 0.022(6)
C88 0.037(2) 0.067(7) 0.064(6) 0.030(6) 0.011(3) 0.021(6)
C83' 0.041(3) 0.044(7) 0.032(2) 0.009(4) 0.0032(19) 0.013(5)
C84' 0.049(5) 0.072(7) 0.053(7) -0.003(5) 0.010(5) 0.004(4)
C85' 0.069(3) 0.068(3) 0.068(3) 0.005(2) 0.016(2) 0.017(2)
C86' 0.053(5) 0.086(10) 0.043(3) 0.009(8) 0.000(3) -0.002(8)
C87' 0.041(3) 0.098(10) 0.070(7) 0.031(7) 0.014(4) 0.022(6)
C88' 0.037(2) 0.067(7) 0.064(6) 0.030(6) 0.011(3) 0.021(6)
C89 0.0354(19) 0.066(3) 0.0314(18) -0.0033(17) 0.0057(15) 0.0161(18)
C90 0.0260(15) 0.0428(19) 0.0426(19) 0.0034(15) 0.0005(14) 0.0152(14)
C91 0.045(2) 0.059(3) 0.065(3) 0.018(2) 0.0132(19) 0.031(2)
C92 0.061(3) 0.057(3) 0.091(4) 0.019(3) 0.013(3) 0.037(2)
C93 0.059(3) 0.073(3) 0.084(4) 0.000(3) 0.009(3) 0.044(3)
C94 0.058(3) 0.096(4) 0.067(3) 0.011(3) 0.022(2) 0.047(3)
C95 0.040(2) 0.069(3) 0.053(2) 0.014(2) 0.0126(18) 0.029(2)
C96 0.0245(15) 0.0418(19) 0.0322(17) 0.0066(14) -0.0015(13) 0.0149(14)
C97 0.0236(14) 0.0292(16) 0.0395(17) 0.0072(13) 0.0114(13) 0.0097(12)
C98 0.0331(17) 0.0410(19) 0.049(2) 0.0165(16) 0.0152(15) 0.0174(15)
C99 0.045(2) 0.040(2) 0.071(3) 0.0195(19) 0.026(2) 0.0240(17)
C100 0.046(2) 0.0346(19) 0.075(3) 0.0002(19) 0.026(2) 0.0177(17)
C101 0.052(2) 0.049(2) 0.050(2) -0.0015(18) 0.0159(19) 0.0205(19)
C102 0.0408(19) 0.041(2) 0.044(2) 0.0078(16) 0.0125(16) 0.0199(16)
C103 0.0226(14) 0.0307(16) 0.0379(18) 0.0087(13) 0.0113(13) 0.0092(12)
C104 0.0318(16) 0.0294(16) 0.0394(18) 0.0079(14) 0.0039(14) 0.0117(13)
C105 0.062(3) 0.050(2) 0.039(2) 0.0128(18) 0.0033(19) -0.006(2)
C106 0.086(4) 0.069(3) 0.047(3) 0.006(2) -0.008(3) -0.030(3)
C107 0.058(3) 0.055(3) 0.065(3) 0.019(2) -0.001(2) -0.014(2)
C108 0.052(2) 0.044(2) 0.064(3) 0.013(2) 0.020(2) 0.0043(19)
C109 0.046(2) 0.0370(19) 0.045(2) 0.0080(16) 0.0133(17) 0.0074(16)
C110 0.0240(14) 0.0288(16) 0.0387(18) 0.0069(13) 0.0048(13) 0.0134(12)
C111 0.0337(17) 0.053(2) 0.044(2) 0.0214(17) 0.0051(15) 0.0226(16)
C112 0.042(2) 0.142(5) 0.126(5) 0.089(4) 0.046(3) 0.041(3)
O39 0.194(4) 0.189(4) 0.178(4) 0.030(3) 0.046(3) 0.076(3)
C113 0.143(5) 0.144(5) 0.101(4) 0.020(4) 0.034(4) 0.042(4)
C114 0.246(7) 0.247(7) 0.245(7) 0.044(3) 0.075(3) 0.090(4)
C115 0.189(5) 0.184(5) 0.189(5) 0.044(3) 0.043(3) 0.077(3)
C116 0.183(6) 0.167(6) 0.158(6) 0.038(5) 0.027(5) 0.061(5)

loop_
_atom_type_symbol
_atom_type_description
_atom_type_scat_dispersion_real
_atom_type_scat_dispersion_imag
_atom_type_scat_source
C C 0.0033 0.0016 'International Tables Vol C Tables 4.2.6.8 and 6.1.1.4'
H H 0.0000 0.0000 'International Tables Vol C Tables 4.2.6.8 and 6.1.1.4'
N N 0.0061 0.0033 'International Tables Vol C Tables 4.2.6.8 and 6.1.1.4'
O O 0.0106 0.0060 'International Tables Vol C Tables 4.2.6.8 and 6.1.1.4'
Mn Mn 0.3368 0.7283 'International Tables Vol C Tables 4.2.6.8 and 6.1.1.4'

loop_
_geom_angle_atom_site_label_1
_geom_angle_atom_site_label_2
_geom_angle_atom_site_label_3
_geom_angle
O5 Mn1 O7 173.27(9)
O5 Mn1 O15 94.36(10)
O7 Mn1 O15 86.92(9)
O5 Mn1 O2 85.95(10)
O7 Mn1 O2 93.91(9)
O15 Mn1 O2 170.26(9)
O5 Mn1 O25 100.87(9)
O7 Mn1 O25 85.73(8)
O15 Mn1 O25 89.85(9)
O2 Mn1 O25 80.55(8)
O5 Mn1 O1 98.62(9)
O7 Mn1 O1 74.69(8)
O15 Mn1 O1 106.19(9)
O2 Mn1 O1 83.35(8)
O25 Mn1 O1 153.66(8)
O5 Mn1 Mn2 43.96(7)
O7 Mn1 Mn2 135.80(7)
O15 Mn1 Mn2 137.00(7)
O2 Mn1 Mn2 42.04(6)
O25 Mn1 Mn2 89.07(6)
O1 Mn1 Mn2 92.80(6)
O5 Mn1 Mn4 136.89(7)
O7 Mn1 Mn4 36.49(6)
O15 Mn1 Mn4 100.67(7)
O2 Mn1 Mn4 85.55(6)
O25 Mn1 Mn4 119.16(6)
O1 Mn1 Mn4 38.39(5)
Mn2 Mn1 Mn4 117.09(2)
O5 Mn1 Mn3 87.94(7)
O7 Mn1 Mn3 88.01(7)
O15 Mn1 Mn3 153.72(7)
O2 Mn1 Mn3 35.98(6)
O25 Mn1 Mn3 115.45(6)
O1 Mn1 Mn3 47.72(6)
Mn2 Mn1 Mn3 55.285(15)
Mn4 Mn1 Mn3 61.803(15)
O6 Mn2 O29 177.02(10)
O6 Mn2 O23 94.55(10)
O29 Mn2 O23 82.91(11)
O6 Mn2 O2 82.67(9)
O29 Mn2 O2 99.89(9)
O23 Mn2 O2 177.20(10)
O6 Mn2 O28 88.80(11)
O29 Mn2 O28 92.66(11)
O23 Mn2 O28 88.25(12)
O2 Mn2 O28 91.37(10)
O6 Mn2 O5 92.08(10)
O29 Mn2 O5 86.88(10)
O23 Mn2 O5 100.74(11)
O2 Mn2 O5 79.72(8)
O28 Mn2 O5 170.86(10)
O6 Mn2 Mn3 41.16(6)
O29 Mn2 Mn3 141.66(7)
O23 Mn2 Mn3 134.42(8)
O2 Mn2 Mn3 42.79(6)
O28 Mn2 Mn3 82.02(7)
O5 Mn2 Mn3 92.67(6)
O6 Mn2 Mn1 88.24(7)
O29 Mn2 Mn1 92.69(8)
O23 Mn2 Mn1 139.46(9)
O2 Mn2 Mn1 41.04(6)
O28 Mn2 Mn1 132.27(8)
O5 Mn2 Mn1 38.72(6)
Mn3 Mn2 Mn1 65.301(16)
O6 Mn3 O8 174.14(11)
O6 Mn3 O2 85.97(9)
O8 Mn3 O2 93.23(9)
O6 Mn3 O21 95.49(10)
O8 Mn3 O21 85.04(10)
O2 Mn3 O21 176.89(10)
O6 Mn3 O27 91.46(11)
O8 Mn3 O27 94.33(10)
O2 Mn3 O27 88.73(9)
O21 Mn3 O27 93.97(10)
O6 Mn3 O1 92.21(9)
O8 Mn3 O1 81.94(8)
O2 Mn3 O1 82.61(8)
O21 Mn3 O1 94.58(9)
O27 Mn3 O1 170.33(9)
O6 Mn3 Mn2 42.43(7)
O8 Mn3 Mn2 137.76(7)
O2 Mn3 Mn2 44.90(6)
O21 Mn3 Mn2 137.06(8)
O27 Mn3 Mn2 81.63(7)
O1 Mn3 Mn2 95.10(5)
O6 Mn3 Mn1 84.27(7)
O8 Mn3 Mn1 91.61(7)
O2 Mn3 Mn1 36.77(6)
O21 Mn3 Mn1 140.57(8)
O27 Mn3 Mn1 125.45(7)
O1 Mn3 Mn1 46.19(5)
Mn2 Mn3 Mn1 59.414(16)
O6 Mn3 Mn4 127.99(8)
O8 Mn3 Mn4 46.18(7)
O2 Mn3 Mn4 82.23(6)
O21 Mn3 Mn4 94.72(8)
O27 Mn3 Mn4 138.34(8)
O1 Mn3 Mn4 36.15(5)
Mn2 Mn3 Mn4 116.79(2)
Mn1 Mn3 Mn4 57.373(14)
O7 Mn4 O1 85.19(9)
O7 Mn4 O35 84.52(9)
O1 Mn4 O35 160.89(9)
O7 Mn4 O17 178.11(10)
O1 Mn4 O17 96.47(10)
O35 Mn4 O17 94.14(9)
O7 Mn4 O19 95.37(9)
O1 Mn4 O19 98.37(9)
O35 Mn4 O19 98.60(9)
O17 Mn4 O19 83.50(10)
O7 Mn4 O8 96.58(8)
O1 Mn4 O8 83.45(9)
O35 Mn4 O8 81.79(8)
O17 Mn4 O8 84.53(9)
O19 Mn4 O8 168.02(9)
O7 Mn4 Mn1 36.94(6)
O1 Mn4 Mn1 48.48(6)
O35 Mn4 Mn1 118.61(6)
O17 Mn4 Mn1 144.80(7)
O19 Mn4 Mn1 102.51(6)
O8 Mn4 Mn1 87.61(5)
O7 Mn4 Mn10 34.37(6)
O1 Mn4 Mn10 118.50(7)
O35 Mn4 Mn10 50.18(6)
O17 Mn4 Mn10 144.21(7)
O19 Mn4 Mn10 97.70(7)
O8 Mn4 Mn10 91.74(5)
Mn1 Mn4 Mn10 70.133(15)
O7 Mn4 Mn3 87.47(6)
O1 Mn4 Mn3 46.81(7)
O35 Mn4 Mn3 116.58(7)
O17 Mn4 Mn3 94.33(7)
O19 Mn4 Mn3 144.81(6)
O8 Mn4 Mn3 37.03(5)
Mn1 Mn4 Mn3 60.824(15)
Mn10 Mn4 Mn3 103.898(17)
O1 Mn5 O36 171.18(10)
O1 Mn5 O3 89.60(9)
O36 Mn5 O3 81.84(10)
O1 Mn5 O18 94.83(9)
O36 Mn5 O18 91.68(10)
O3 Mn5 O18 150.98(11)
O1 Mn5 O20 95.86(10)
O36 Mn5 O20 90.46(12)
O3 Mn5 O20 121.44(10)
O18 Mn5 O20 86.67(10)
O5 Mn6 O9 174.08(11)
O5 Mn6 O3 96.83(10)
O9 Mn6 O3 85.56(10)
O5 Mn6 N1 94.95(11)
O9 Mn6 N1 81.58(12)
O3 Mn6 N1 162.83(11)
O5 Mn6 O16 94.60(10)
O9 Mn6 O16 90.38(11)
O3 Mn6 O16 98.40(11)
N1 Mn6 O16 93.05(13)
O5 Mn6 O24 90.42(10)
O9 Mn6 O24 84.61(11)
O3 Mn6 O24 80.78(9)
N1 Mn6 O24 86.70(11)
O16 Mn6 O24 174.97(10)
O5 Mn6 Mn8 86.15(7)
O9 Mn6 Mn8 92.77(9)
O3 Mn6 Mn8 35.51(7)
N1 Mn6 Mn8 133.69(10)
O16 Mn6 Mn8 133.10(8)
O24 Mn6 Mn8 47.00(6)
O5 Mn6 Mn7 141.87(7)
O9 Mn6 Mn7 40.32(8)
O3 Mn6 Mn7 45.25(7)
N1 Mn6 Mn7 121.19(9)
O16 Mn6 Mn7 95.09(8)
O24 Mn6 Mn7 80.79(6)
Mn8 Mn6 Mn7 60.818(19)
O36 Mn7 O9 118.61(11)
O36 Mn7 O10 106.27(11)
O9 Mn7 O10 102.73(11)
O36 Mn7 O37" 105.0(4)
O9 Mn7 O37" 126.7(4)
O10 Mn7 O37" 92.2(4)
O36 Mn7 O37' 104.4(4)
O9 Mn7 O37' 95.6(4)
O10 Mn7 O37' 130.3(4)
O36 Mn7 O3 69.43(9)
O9 Mn7 O3 70.84(9)
O10 Mn7 O3 71.16(9)
O37" Mn7 O3 159.1(4)
O37' Mn7 O3 157.8(4)
O36 Mn7 O37 105.86(13)
O9 Mn7 O37 112.06(14)
O10 Mn7 O37 111.14(15)
O3 Mn7 O37 175.28(12)
O36 Mn7 Mn8 88.48(8)
O9 Mn7 Mn8 85.95(7)
O10 Mn7 Mn8 34.83(6)
O37" Mn7 Mn8 126.2(4)
O37' Mn7 Mn8 164.2(4)
O3 Mn7 Mn8 36.34(6)
O37 Mn7 Mn8 145.89(14)
O36 Mn7 Mn6 94.49(7)
O9 Mn7 Mn6 34.95(6)
O10 Mn7 Mn6 87.05(7)
O37" Mn7 Mn6 159.9(3)
O37' Mn7 Mn6 128.3(4)
O3 Mn7 Mn6 35.90(6)
O37 Mn7 Mn6 146.81(13)
Mn8 Mn7 Mn6 58.160(17)
O6 Mn8 O10 174.15(11)
O6 Mn8 O3 98.43(10)
O10 Mn8 O3 86.11(11)
O6 Mn8 N2 93.87(13)
O10 Mn8 N2 81.37(14)
O3 Mn8 N2 167.12(12)
O6 Mn8 O22 93.22(10)
O10 Mn8 O22 90.70(11)
O3 Mn8 O22 86.90(10)
N2 Mn8 O22 96.25(12)
O6 Mn8 O24 90.22(9)
O10 Mn8 O24 86.47(11)
O3 Mn8 O24 85.37(10)
N2 Mn8 O24 90.80(11)
O22 Mn8 O24 171.93(11)
O6 Mn8 Mn6 87.09(7)
O10 Mn8 Mn6 94.63(9)
O3 Mn8 Mn6 35.24(7)
N2 Mn8 Mn6 142.76(9)
O22 Mn8 Mn6 120.89(8)
O24 Mn8 Mn6 51.97(7)
O6 Mn8 Mn7 143.63(8)
O10 Mn8 Mn7 40.67(9)
O3 Mn8 Mn7 45.46(7)
N2 Mn8 Mn7 121.91(10)
O22 Mn8 Mn7 89.37(8)
O24 Mn8 Mn7 83.55(7)
Mn6 Mn8 Mn7 61.022(19)
O30 Mn9 O4 171.42(9)
O30 Mn9 O33 87.12(9)
O4 Mn9 O33 90.10(8)
O30 Mn9 O31 83.05(9)
O4 Mn9 O31 89.05(8)
O33 Mn9 O31 93.96(9)
O30 Mn9 O2 91.01(8)
O4 Mn9 O2 97.54(7)
O33 Mn9 O2 113.46(9)
O31 Mn9 O2 151.66(8)
O30 Mn9 O25 86.44(8)
O4 Mn9 O25 95.49(8)
O33 Mn9 O25 171.55(8)
O31 Mn9 O25 79.83(8)
O2 Mn9 O25 72.14(8)
O7 Mn10 O11 168.38(9)
O7 Mn10 O4 94.60(9)
O11 Mn10 O4 87.17(9)
O7 Mn10 N3 97.39(10)
O11 Mn10 N3 80.69(10)
O4 Mn10 N3 167.86(10)
O7 Mn10 O26 90.99(8)
O11 Mn10 O26 100.07(9)
O4 Mn10 O26 99.24(8)
N3 Mn10 O26 82.52(9)
O7 Mn10 O35 73.32(8)
O11 Mn10 O35 95.38(8)
O4 Mn10 O35 86.06(8)
N3 Mn10 O35 95.52(9)
O26 Mn10 O35 163.87(8)
O7 Mn10 Mn11 132.78(7)
O11 Mn10 Mn11 49.80(6)
O4 Mn10 Mn11 38.19(6)
N3 Mn10 Mn11 129.77(7)
O26 Mn10 Mn11 96.62(6)
O35 Mn10 Mn11 96.88(5)
O7 Mn10 Mn4 34.52(6)
O11 Mn10 Mn4 134.05(7)
O4 Mn10 Mn4 91.80(6)
N3 Mn10 Mn4 96.98(8)
O26 Mn10 Mn4 125.31(6)
O35 Mn10 Mn4 38.83(5)
Mn11 Mn10 Mn4 121.98(2)
O12 Mn11 O4 87.07(9)
O12 Mn11 O32 169.09(9)
O4 Mn11 O32 100.74(9)
O12 Mn11 N4 80.96(10)
O4 Mn11 N4 165.75(9)
O32 Mn11 N4 90.19(10)
O12 Mn11 O34 96.36(10)
O4 Mn11 O34 96.54(9)
O32 Mn11 O34 90.35(9)
N4 Mn11 O34 92.46(10)
O12 Mn11 O11 88.35(9)
O4 Mn11 O11 76.81(8)
O32 Mn11 O11 86.07(9)
N4 Mn11 O11 95.04(9)
O34 Mn11 O11 171.69(8)
O12 Mn11 Mn10 92.72(7)
O4 Mn11 Mn10 38.49(6)
O32 Mn11 Mn10 88.84(7)
N4 Mn11 Mn10 134.00(8)
O34 Mn11 Mn10 133.53(6)
O11 Mn11 Mn10 39.02(5)
O12 Mn11 Mn12 41.73(6)
O4 Mn11 Mn12 45.91(6)
O32 Mn11 Mn12 146.65(7)
N4 Mn11 Mn12 122.69(7)
O34 Mn11 Mn12 93.38(6)
O11 Mn11 Mn12 85.58(6)
Mn10 Mn11 Mn12 64.975(16)
O13 Mn12 O12 100.05(10)
O13 Mn12 O8 93.02(10)
O12 Mn12 O8 166.91(8)
O13 Mn12 O38 87.59(10)
O12 Mn12 O38 96.00(10)
O8 Mn12 O38 85.29(10)
O13 Mn12 O4 169.66(9)
O12 Mn12 O4 72.49(7)
O8 Mn12 O4 94.44(8)
O38 Mn12 O4 100.15(8)
O13 Mn12 O35 94.20(9)
O12 Mn12 O35 100.35(8)
O8 Mn12 O35 77.70(8)
O38 Mn12 O35 162.97(10)
O4 Mn12 O35 80.43(7)
O13 Mn12 Mn11 136.15(8)
O12 Mn12 Mn11 36.11(5)
O8 Mn12 Mn11 130.82(6)
O38 Mn12 Mn11 95.73(7)
O4 Mn12 Mn11 36.82(5)
O35 Mn12 Mn11 94.67(6)
Mn5 O1 Mn4 120.77(11)
Mn5 O1 Mn1 122.87(11)
Mn4 O1 Mn1 93.13(9)
Mn5 O1 Mn3 127.44(11)
Mn4 O1 Mn3 97.04(9)
Mn1 O1 Mn3 86.10(7)
Mn3 O2 Mn1 107.26(10)
Mn3 O2 Mn2 92.31(9)
Mn1 O2 Mn2 96.92(9)
Mn3 O2 Mn9 132.83(10)
Mn1 O2 Mn9 104.33(9)
Mn2 O2 Mn9 117.65(9)
Mn6 O3 Mn8 109.25(11)
Mn6 O3 Mn5 127.34(13)
Mn8 O3 Mn5 116.11(12)
Mn6 O3 Mn7 98.85(10)
Mn8 O3 Mn7 98.20(9)
Mn5 O3 Mn7 99.73(9)
Mn11 O4 Mn10 103.32(10)
Mn11 O4 Mn9 116.23(9)
Mn10 O4 Mn9 115.81(9)
Mn11 O4 Mn12 97.27(8)
Mn10 O4 Mn12 103.50(8)
Mn9 O4 Mn12 118.02(9)
Mn6 O5 Mn1 121.64(12)
Mn6 O5 Mn2 124.05(12)
Mn1 O5 Mn2 97.31(10)
Mn8 O6 Mn3 125.09(12)
Mn8 O6 Mn2 125.96(13)
Mn3 O6 Mn2 96.41(10)
Mn10 O7 Mn4 111.10(10)
Mn10 O7 Mn1 137.75(11)
Mn4 O7 Mn1 106.57(10)
Mn3 O8 Mn12 147.96(11)
Mn3 O8 Mn4 96.79(9)
Mn12 O8 Mn4 95.98(8)
C6 O9 Mn6 119.5(2)
C6 O9 Mn7 135.7(2)
Mn6 O9 Mn7 104.73(11)
C14 O10 Mn8 119.8(3)
C14 O10 Mn7 135.7(3)
Mn8 O10 Mn7 104.50(12)
C22 O11 Mn10 120.85(18)
C22 O11 Mn11 143.59(18)
Mn10 O11 Mn11 91.17(8)
C30 O12 Mn11 120.02(18)
C30 O12 Mn12 136.91(18)
Mn11 O12 Mn12 102.17(9)
C39' O13 Mn12 134.5(5)
C39 O13 Mn12 133.1(3)
C47 O15 Mn1 129.6(2)
C47 O16 Mn6 129.8(2)
C54 O17 Mn4 124.2(2)
C54 O18 Mn5 135.0(2)
C61 O19 Mn4 129.3(2)
C61 O20 Mn5 126.2(2)
C68 O21 Mn3 125.8(2)
C68 O22 Mn8 130.2(2)
C75 O23 Mn2 123.2(2)
C75 O24 Mn8 125.9(3)
C75 O24 Mn6 120.2(2)
Mn8 O24 Mn6 81.04(8)
C82 O25 Mn1 118.85(18)
C82 O25 Mn9 120.69(18)
Mn1 O25 Mn9 95.64(8)
C82 O26 Mn10 121.6(2)
C89 O27 Mn3 122.4(3)
C89 O28 Mn2 127.7(2)
C96 O29 Mn2 129.3(2)
C96 O30 Mn9 125.8(2)
C103 O31 Mn9 135.1(2)
C103 O32 Mn11 127.3(2)
C110 O33 Mn9 125.6(2)
C110 O34 Mn11 133.2(2)
C111 O35 Mn4 121.08(19)
C111 O35 Mn12 120.6(2)
Mn4 O35 Mn12 102.99(9)
C111 O35 Mn10 124.2(2)
Mn4 O35 Mn10 90.99(8)
Mn12 O35 Mn10 89.55(7)
C112 O36 Mn5 123.3(3)
C112 O36 Mn7 127.5(3)
Mn5 O36 Mn7 108.98(11)
C1 N1 C5 120.0(3)
C1 N1 Mn6 125.8(3)
C5 N1 Mn6 114.2(3)
C13 N2 C9 120.3(4)
C13 N2 Mn8 114.2(3)
C9 N2 Mn8 125.4(3)
C17 N3 C21 120.0(3)
C17 N3 Mn10 125.5(2)
C21 N3 Mn10 114.3(2)
C29 N4 C25 120.0(3)
C29 N4 Mn11 113.8(2)
C25 N4 Mn11 125.8(2)
N1 C1 C2 122.2(4)
C3 C2 C1 118.5(5)
C2 C3 C4 119.7(5)
C5 C4 C3 119.7(4)
N1 C5 C4 120.0(4)
N1 C5 C6 115.6(3)
C4 C5 C6 124.4(4)
O9 C6 C8 108.3(4)
O9 C6 C5 108.2(3)
C8 C6 C5 110.4(4)
O9 C6 C7 110.0(3)
C8 C6 C7 111.8(4)
C5 C6 C7 108.2(4)
N2 C9 C10 121.3(5)
C9 C10 C11 118.5(5)
C12 C11 C10 120.1(5)
C11 C12 C13 119.8(5)
N2 C13 C12 119.9(5)
N2 C13 C14 115.4(4)
C12 C13 C14 124.6(4)
O10 C14 C13 108.2(3)
O10 C14 C15 108.1(4)
C13 C14 C15 108.8(5)
O10 C14 C16 107.1(4)
C13 C14 C16 112.3(4)
C15 C14 C16 112.2(5)
N3 C17 C18 121.6(3)
C17 C18 C19 119.1(3)
C18 C19 C20 119.2(3)
C21 C20 C19 119.1(3)
N3 C21 C20 121.0(3)
N3 C21 C22 115.2(3)
C20 C21 C22 123.7(3)
O11 C22 C21 107.9(2)
O11 C22 C24 108.6(3)
C21 C22 C24 111.2(3)
O11 C22 C23 109.5(3)
C21 C22 C23 108.9(3)
C24 C22 C23 110.8(3)
N4 C25 C26 121.8(3)
C25 C26 C27 118.9(3)
C28 C27 C26 119.2(3)
C27 C28 C29 120.0(3)
N4 C29 C28 120.0(3)
N4 C29 C30 115.4(3)
C28 C29 C30 124.5(3)
O12 C30 C29 107.8(2)
O12 C30 C32 109.2(3)
C29 C30 C32 109.2(3)
O12 C30 C31 107.8(3)
C29 C30 C31 111.5(3)
C32 C30 C31 111.3(3)
C34 C33 C38 117.8(10)
C34 C33 C39 121.2(7)
C38 C33 C39 120.8(8)
C33 C34 C35 121.4(9)
C36 C35 C34 120.4(8)
C35 C36 C37 119.3(7)
C38 C37 C36 119.9(8)
C37 C38 C33 121.0(8)
O13 C39 O14 123.3(5)
O13 C39 C33 119.8(6)
O14 C39 C33 116.6(6)
C38' C33' C34' 122(2)
C38' C33' C39' 121.4(14)
C34' C33' C39' 116.4(18)
C35' C34' C33' 119(2)
C34' C35' C36' 119(2)
C37' C36' C35' 123(2)
C36' C37' C38' 115.3(14)
C33' C38' C37' 120.1(15)
O13 C39' O14' 118.0(9)
O13 C39' C33' 124.7(12)
O14' C39' C33' 117.0(12)
C42 C41 C46 120.8(4)
C42 C41 C47 121.6(4)
C46 C41 C47 117.6(4)
C41 C42 C43 118.5(5)
C44 C43 C42 118.9(5)
C45 C44 C43 121.8(5)
C46 C45 C44 119.3(5)
C45 C46 C41 120.7(5)
O16 C47 O15 125.6(3)
O16 C47 C41 117.7(3)
O15 C47 C41 116.6(3)
C53 C48 C49 120.2(3)
C53 C48 C54 120.1(3)
C49 C48 C54 119.6(3)
C48 C49 C50 119.2(4)
C51 C50 C49 120.5(5)
C50 C51 C52 120.5(4)
C51 C52 C53 119.6(4)
C48 C53 C52 119.9(4)
O18 C54 O17 125.5(3)
O18 C54 C48 117.6(3)
O17 C54 C48 116.9(3)
C56 C55 C60 118.7(3)
C56 C55 C61 120.1(3)
C60 C55 C61 121.2(3)
C55 C56 C57 120.9(4)
C58 C57 C56 120.0(4)
C57 C58 C59 119.8(4)
C58 C59 C60 120.4(4)
C59 C60 C55 120.2(4)
O19 C61 O20 126.2(3)
O19 C61 C55 116.6(3)
O20 C61 C55 117.2(3)
C63 C62 C67 118.0(9)
C63 C62 C68 124.2(8)
C67 C62 C68 117.3(6)
C64 C63 C62 119.8(9)
C65 C64 C63 120.2(9)
C64 C65 C66 122.0(11)
C65 C66 C67 118.3(10)
C66 C67 C62 121.4(8)
C67' C62' C63' 122(2)
C67' C62' C68 124.9(16)
C63' C62' C68 112.7(16)
C62' C63' C64' 122.9(18)
C65' C64' C63' 116.0(19)
C64' C65' C66' 119(2)
C67' C66' C65' 119(2)
C62' C67' C66' 121.0(18)
O22 C68 O21 123.8(3)
O22 C68 C62' 109.2(7)
O21 C68 C62' 127.0(7)
O22 C68 C62 123.8(4)
O21 C68 C62 112.4(4)
C74 C69 C70 121.8(10)
C74 C69 C75 117.6(12)
C70 C69 C75 120.2(13)
C71 C70 C69 122.4(13)
C70 C71 C72 111.4(17)
C73 C72 C71 126.1(13)
C74 C73 C72 115.4(12)
C69 C74 C73 120.6(11)
C74' C69' C70' 121.3(17)
C74' C69' C75 125(2)
C70' C69' C75 112.2(19)
C71' C70' C69' 120.4(19)
C70' C71' C72' 112(3)
C73' C72' C71' 119.1(18)
C74' C73' C72' 116.2(17)
C69' C74' C73' 119.9(17)
O24 C75 O23 125.0(3)
O24 C75 C69 122.3(6)
O23 C75 C69 112.6(6)
O24 C75 C69' 111.5(11)
O23 C75 C69' 123.3(11)
C77 C76 C81 119.7(3)
C77 C76 C82 120.8(3)
C81 C76 C82 119.4(3)
C76 C77 C78 120.6(4)
C79 C78 C77 119.7(4)
C78 C79 C80 120.4(4)
C79 C80 C81 119.9(4)
C80 C81 C76 119.8(4)
O26 C82 O25 124.4(3)
O26 C82 C76 118.7(3)
O25 C82 C76 116.9(3)
C88 C83 C84 119.4(11)
C88 C83 C89 121.9(8)
C84 C83 C89 118.7(10)
C83 C84 C85 118.9(11)
C86 C85 C84 119.3(10)
C85 C86 C87 123.2(12)
C88 C87 C86 118.3(10)
C87 C88 C83 120.8(9)
C84' C83' C88' 119(2)
C84' C83' C89 128(2)
C88' C83' C89 113.0(14)
C83' C84' C85' 121(2)
C86' C85' C84' 119.2(19)
C85' C86' C87' 120(3)
C88' C87' C86' 118(3)
C87' C88' C83' 122.7(19)
O28 C89 O27 125.7(4)
O28 C89 C83 110.2(4)
O27 C89 C83 124.2(5)
O28 C89 C83' 126.5(7)
O27 C89 C83' 107.8(8)
C95 C90 C91 119.8(3)
C95 C90 C96 119.8(3)
C91 C90 C96 120.3(3)
C92 C91 C90 119.7(4)
C93 C92 C91 120.0(4)
C92 C93 C94 120.5(4)
C95 C94 C93 119.5(5)
C90 C95 C94 120.5(4)
O30 C96 O29 125.2(3)
O30 C96 C90 119.3(3)
O29 C96 C90 115.5(3)
C98 C97 C102 119.7(3)
C98 C97 C103 118.8(3)
C102 C97 C103 121.5(3)
C97 C98 C99 120.0(4)
C100 C99 C98 119.7(3)
C101 C100 C99 120.7(3)
C100 C101 C102 119.7(4)
C97 C102 C101 120.2(3)
O31 C103 O32 125.6(3)
O31 C103 C97 118.7(3)
O32 C103 C97 115.7(3)
C109 C104 C105 118.6(3)
C109 C104 C110 119.7(3)
C105 C104 C110 121.6(3)
C106 C105 C104 119.7(4)
C107 C106 C105 121.0(4)
C108 C107 C106 119.3(4)
C107 C108 C109 119.9(4)
C104 C109 C108 121.3(4)
O34 C110 O33 126.4(3)
O34 C110 C104 115.0(3)
O33 C110 C104 118.5(3)
C114 O39 C115 117.4(9)
O39 C114 C113 117.1(10)
O39 C115 C116 103.9(9)

loop_
_geom_bond_atom_site_label_1
_geom_bond_atom_site_label_2
_geom_bond_distance
Mn1 O5 1.877(2)
Mn1 O7 1.899(2)
Mn1 O15 1.968(2)
Mn1 O2 1.968(2)
Mn1 O25 2.212(2)
Mn1 O1 2.271(2)
Mn1 Mn2 2.9757(7)
Mn1 Mn4 3.0292(6)
Mn1 Mn3 3.1404(7)
Mn2 O6 1.929(2)
Mn2 O29 1.953(2)
Mn2 O23 2.004(3)
Mn2 O2 2.007(2)
Mn2 O28 2.069(3)
Mn2 O5 2.083(2)
Mn2 Mn3 2.8414(6)
Mn3 O6 1.882(2)
Mn3 O8 1.923(2)
Mn3 O2 1.932(2)
Mn3 O21 1.972(2)
Mn3 O27 2.186(3)
Mn3 O1 2.329(2)
Mn3 Mn4 3.1699(7)
Mn4 O7 1.880(2)
Mn4 O1 1.884(2)
Mn4 O35 1.940(2)
Mn4 O17 1.970(2)
Mn4 O19 2.158(2)
Mn4 O8 2.303(2)
Mn4 Mn10 3.0942(6)
Mn5 O1 1.850(2)
Mn5 O36 1.894(2)
Mn5 O3 1.930(2)
Mn5 O18 2.015(2)
Mn5 O20 2.101(3)
Mn6 O5 1.849(2)
Mn6 O9 1.896(2)
Mn6 O3 1.900(2)
Mn6 N1 2.020(3)
Mn6 O16 2.117(3)
Mn6 O24 2.479(3)
Mn6 Mn8 3.1085(8)
Mn6 Mn7 3.2010(8)
Mn7 O36 2.088(3)
Mn7 O9 2.142(3)
Mn7 O10 2.150(3)
Mn7 O37" 2.190(8)
Mn7 O37' 2.253(9)
Mn7 O3 2.301(2)
Mn7 O37 2.341(4)
Mn7 Mn8 3.1947(9)
Mn8 O6 1.874(2)
Mn8 O10 1.885(3)
Mn8 O3 1.913(3)
Mn8 N2 2.018(3)
Mn8 O22 2.187(3)
Mn8 O24 2.301(3)
Mn9 O30 2.138(2)
Mn9 O4 2.1532(19)
Mn9 O33 2.157(2)
Mn9 O31 2.195(2)
Mn9 O2 2.279(2)
Mn9 O25 2.321(2)
Mn10 O7 1.873(2)
Mn10 O11 1.877(2)
Mn10 O4 1.906(2)
Mn10 N3 2.039(3)
Mn10 O26 2.214(2)
Mn10 O35 2.377(2)
Mn10 Mn11 2.9803(6)
Mn11 O12 1.889(2)
Mn11 O4 1.894(2)
Mn11 O32 1.942(2)
Mn11 N4 2.045(3)
Mn11 O34 2.120(2)
Mn11 O11 2.277(2)
Mn11 Mn12 3.1342(7)
Mn12 O13 2.132(2)
Mn12 O12 2.134(2)
Mn12 O8 2.159(2)
Mn12 O38 2.226(3)
Mn12 O4 2.269(2)
Mn12 O35 2.289(2)
O9 C6 1.420(4)
O10 C14 1.421(5)
O11 C22 1.420(4)
O12 C30 1.424(3)
O13 C39' 1.133(11)
O13 C39 1.244(6)
O15 C47 1.266(4)
O14 C39 1.266(7)
O14' C39' 1.242(13)
O16 C47 1.243(4)
O17 C54 1.272(4)
O18 C54 1.254(4)
O19 C61 1.256(4)
O20 C61 1.259(4)
O21 C68 1.276(4)
O22 C68 1.245(4)
O23 C75 1.261(5)
O24 C75 1.249(5)
O25 C82 1.276(4)
O26 C82 1.250(4)
O27 C89 1.263(4)
O28 C89 1.260(5)
O29 C96 1.275(4)
O30 C96 1.245(4)
O31 C103 1.239(4)
O32 C103 1.288(4)
O33 C110 1.258(4)
O34 C110 1.256(4)
O35 C111 1.421(4)
O36 C112 1.400(5)
N1 C1 1.338(5)
N1 C5 1.351(5)
N2 C13 1.347(5)
N2 C9 1.352(6)
N3 C17 1.341(4)
N3 C21 1.350(4)
N4 C29 1.346(4)
N4 C25 1.346(4)
C1 C2 1.377(6)
C2 C3 1.359(7)
C3 C4 1.395(8)
C4 C5 1.373(6)
C5 C6 1.528(6)
C6 C8 1.527(6)
C6 C7 1.529(7)
C9 C10 1.375(6)
C10 C11 1.382(8)
C11 C12 1.361(8)
C12 C13 1.390(7)
C13 C14 1.510(7)
C14 C15 1.538(7)
C14 C16 1.540(7)
C17 C18 1.375(5)
C18 C19 1.385(5)
C19 C20 1.389(5)
C20 C21 1.381(5)
C21 C22 1.516(4)
C22 C24 1.524(4)
C22 C23 1.527(5)
C25 C26 1.368(5)
C26 C27 1.379(5)
C27 C28 1.377(5)
C28 C29 1.383(4)
C29 C30 1.519(5)
C30 C32 1.522(5)
C30 C31 1.530(4)
C33 C34 1.382(12)
C33 C38 1.403(11)
C33 C39 1.477(14)
C34 C35 1.387(11)
C35 C36 1.373(14)
C36 C37 1.400(13)
C37 C38 1.380(9)
C33' C38' 1.35(3)
C33' C34' 1.376(19)
C33' C39' 1.50(3)
C34' C35' 1.372(18)
C35' C36' 1.38(2)
C36' C37' 1.36(3)
C37' C38' 1.433(19)
C41 C42 1.369(6)
C41 C46 1.408(6)
C41 C47 1.491(5)
C42 C43 1.411(7)
C43 C44 1.394(8)
C44 C45 1.368(8)
C45 C46 1.351(7)
C48 C53 1.370(5)
C48 C49 1.372(6)
C48 C54 1.494(4)
C49 C50 1.395(6)
C50 C51 1.356(8)
C51 C52 1.363(7)
C52 C53 1.398(5)
C55 C56 1.381(5)
C55 C60 1.385(5)
C55 C61 1.509(5)
C56 C57 1.381(5)
C57 C58 1.372(6)
C58 C59 1.373(7)
C59 C60 1.383(6)
C62 C63 1.396(10)
C62 C67 1.399(19)
C62 C68 1.519(12)
C63 C64 1.380(13)
C64 C65 1.352(15)
C65 C66 1.371(14)
C66 C67 1.372(17)
C62' C67' 1.30(4)
C62' C63' 1.32(2)
C62' C68 1.48(2)
C63' C64' 1.43(3)
C64' C65' 1.42(3)
C65' C66' 1.42(3)
C66' C67' 1.42(4)
C69 C74 1.356(11)
C69 C70 1.396(19)
C69 C75 1.493(13)
C70 C71 1.396(14)
C71 C72 1.437(14)
C72 C73 1.404(14)
C73 C74 1.396(12)
C69' C74' 1.355(15)
C69' C70' 1.40(2)
C69' C75 1.54(2)
C70' C71' 1.393(18)
C71' C72' 1.441(18)
C72' C73' 1.420(17)
C73' C74' 1.389(16)
C76 C77 1.380(5)
C76 C81 1.393(5)
C76 C82 1.497(4)
C77 C78 1.385(5)
C78 C79 1.382(7)
C79 C80 1.382(7)
C80 C81 1.391(5)
C83 C88 1.389(16)
C83 C84 1.393(16)
C83 C89 1.450(14)
C84 C85 1.407(15)
C85 C86 1.331(16)
C86 C87 1.373(14)
C87 C88 1.367(17)
C83' C84' 1.28(3)
C83' C88' 1.38(3)
C83' C89 1.63(3)
C84' C85' 1.41(3)
C85' C86' 1.37(3)
C86' C87' 1.38(3)
C87' C88' 1.36(4)
C90 C95 1.375(5)
C90 C91 1.391(5)
C90 C96 1.499(5)
C91 C92 1.387(6)
C92 C93 1.374(7)
C93 C94 1.384(7)
C94 C95 1.383(6)
C97 C98 1.386(4)
C97 C102 1.387(5)
C97 C103 1.503(4)
C98 C99 1.391(5)
C99 C100 1.379(6)
C100 C101 1.376(6)
C101 C102 1.391(5)
C104 C109 1.373(5)
C104 C105 1.386(5)
C104 C110 1.514(4)
C105 C106 1.383(6)
C106 C107 1.374(7)
C107 C108 1.367(6)
C108 C109 1.382(5)
O39 C114 1.366(8)
O39 C115 1.428(8)
C113 C114 1.488(8)
C115 C116 1.493(8)
